data_7123465
loop_
_publ_author_name
'Brueckner, Tobias'
'Arrowsmith, Merle'
'He\&s, Merlin'
'Hammond, Kai'
'M\"uller, Marcel'
'Braunschweig, Holger'

_publ_section_title
;
 Synthesis of fused B,N-heterocycles by alkyne cleavage, NHC
 ring-expansion and C-H activation at a diboryne
;
_journal_name_full 'Chemical Communications'
_journal_paper_doi 10.1039/C9CC02657F
_journal_year 2019
_chemical_formula_moiety 'C70 H80 B2 Fe2 N4, 0.5(C6 H6)'
_chemical_formula_sum 'C73 H83 B2 Fe2 N4'
_chemical_formula_weight 1149.75
_chemical_properties_physical Air-sensitive,Moisture-sensitive
_space_group_crystal_system triclinic
_space_group_IT_number 2
_space_group_name_Hall '-P 1'
_space_group_name_H-M_alt 'P -1'
_symmetry_space_group_name_Hall '-P 1'
_symmetry_space_group_name_H-M 'P -1'
_atom_sites_solution_hydrogens geom
_atom_sites_solution_primary dual
_atom_sites_solution_secondary difmap
_audit_creation_method SHELXL-2018/3
_audit_update_record
;
2019-04-01 deposited with the CCDC.    2019-05-14 downloaded from the CCDC.
;
_cell_angle_alpha 75.387(7)
_cell_angle_beta 80.073(8)
_cell_angle_gamma 64.354(6)
_cell_formula_units_Z 2
_cell_length_a 13.254(3)
_cell_length_b 13.786(3)
_cell_length_c 18.567(4)
_cell_measurement_reflns_used 4961
_cell_measurement_temperature 100(2)
_cell_measurement_theta_max 20.60
_cell_measurement_theta_min 2.20
_cell_volume 2951.6(11)
_computing_cell_refinement 'Saint+ ver. V8.38A (Bruker AXS)'
_computing_data_collection 'APEX2 ver. 2014.9 (Bruker AXS)'
_computing_data_reduction 'Saint+ ver. V8.38A (Bruker AXS)'
_computing_molecular_graphics 'ShelXLe (Huebschle et all, 2011)'
_computing_publication_material 'SHELXL-2018/3 (Sheldrick, 2018)'
_computing_structure_refinement 'SHELXL-2018/3 (Sheldrick, 2018)'
_computing_structure_solution 'SHELXT (Sheldrick, 2014)'
_diffrn_ambient_temperature 100(2)
_diffrn_detector 'CCD area detector (Apex2)'
_diffrn_detector_area_resol_mean 8.333
_diffrn_measured_fraction_theta_full 1.000
_diffrn_measured_fraction_theta_max 1.000
_diffrn_measurement_device_type 'Bruker X8-APEX II'
_diffrn_measurement_method '\f and \w scans'
_diffrn_radiation_monochromator 'multi-layer mirror'
_diffrn_radiation_type MoK\a
_diffrn_radiation_wavelength 0.71073
_diffrn_reflns_av_R_equivalents 0.1275
_diffrn_reflns_av_unetI/netI 0.1034
_diffrn_reflns_Laue_measured_fraction_full 1.000
_diffrn_reflns_Laue_measured_fraction_max 1.000
_diffrn_reflns_limit_h_max 16
_diffrn_reflns_limit_h_min -16
_diffrn_reflns_limit_k_max 17
_diffrn_reflns_limit_k_min -17
_diffrn_reflns_limit_l_max 22
_diffrn_reflns_limit_l_min -22
_diffrn_reflns_number 65261
_diffrn_reflns_point_group_measured_fraction_full 1.000
_diffrn_reflns_point_group_measured_fraction_max 1.000
_diffrn_reflns_theta_full 26.000
_diffrn_reflns_theta_max 26.018
_diffrn_reflns_theta_min 1.136
_diffrn_source 'rotating-anode (Nonius FR-591)'
_exptl_absorpt_coefficient_mu 0.540
_exptl_absorpt_correction_T_max 0.7454
_exptl_absorpt_correction_T_min 0.6398
_exptl_absorpt_correction_type multi-scan
_exptl_absorpt_process_details 'SadAbs 2016/2 (Bruker AXS)'
_exptl_crystal_colour red
_exptl_crystal_density_diffrn 1.294
_exptl_crystal_description block
_exptl_crystal_F_000 1222
_exptl_crystal_size_max 0.207
_exptl_crystal_size_mid 0.159
_exptl_crystal_size_min 0.111
_refine_diff_density_max 0.867
_refine_diff_density_min -0.603
_refine_diff_density_rms 0.094
_refine_ls_extinction_method none
_refine_ls_goodness_of_fit_ref 1.070
_refine_ls_hydrogen_treatment constr
_refine_ls_matrix_type full
_refine_ls_number_parameters 814
_refine_ls_number_reflns 11628
_refine_ls_number_restraints 120
_refine_ls_restrained_S_all 1.069
_refine_ls_R_factor_all 0.1202
_refine_ls_R_factor_gt 0.0672
_refine_ls_shift/su_max 0.001
_refine_ls_shift/su_mean 0.000
_refine_ls_structure_factor_coef Fsqd
_refine_ls_weighting_details 'w=1/[\s^2^(Fo^2^)+(0.0710P)^2^+2.8764P] where P=(Fo^2^+2Fc^2^)/3'
_refine_ls_weighting_scheme calc
_refine_ls_wR_factor_gt 0.1544
_refine_ls_wR_factor_ref 0.1773
_reflns_Friedel_coverage 0.000
_reflns_number_gt 7380
_reflns_number_total 11628
_reflns_threshold_expression 'I > 2\s(I)'
_cod_data_source_file c9cc02657f2.cif
_cod_data_source_block ToBr050_a
_cod_original_cell_volume 2951.7(12)
_cod_database_code 7123465
_shelx_shelxl_version_number 2018/3
_shelx_space_group_comment
;
The symmetry employed for this shelxl refinement is uniquely defined
by the following loop, which should always be used as a source of
symmetry information in preference to the above space-group names.
They are only intended as comments.
;
_shelx_estimated_absorpt_t_min 0.897
_shelx_estimated_absorpt_t_max 0.943

loop_
_space_group_symop_operation_xyz
'x, y, z'
'-x, -y, -z'

loop_
_atom_site_label
_atom_site_type_symbol
_atom_site_fract_x
_atom_site_fract_y
_atom_site_fract_z
_atom_site_U_iso_or_equiv
_atom_site_adp_type
_atom_site_occupancy
_atom_site_site_symmetry_order
_atom_site_calc_flag
_atom_site_refinement_flags_posn
_atom_site_refinement_flags_adp
_atom_site_refinement_flags_occupancy
_atom_site_disorder_assembly
_atom_site_disorder_group
B2_1 B 0.3519(4) 0.1756(4) 0.7525(3) 0.0177(10) Uani 1 1 d . . . . .
C2_1 C 0.4299(3) 0.2005(3) 0.6815(2) 0.0215(9) Uani 1 1 d . . . . .
H2A_1 H 0.509738 0.150209 0.687857 0.026 Uiso 1 1 calc R U . . .
H2AB_1 H 0.407307 0.193734 0.635538 0.026 Uiso 1 1 calc R U . . .
N2_1 N 0.4178(3) 0.3820(3) 0.6029(2) 0.0306(9) Uani 1 1 d . . . . .
C3_1 C 0.4098(4) 0.3202(3) 0.6792(2) 0.0221(9) Uani 1 1 d . . . . .
N3_1 N 0.3070(3) -0.0016(2) 0.80195(19) 0.0189(7) Uani 1 1 d . . . . .
C4_1 C 0.3826(4) 0.4984(3) 0.6022(3) 0.0361(12) Uani 1 1 d . . . . .
H4A_1 H 0.395849 0.536723 0.551160 0.043 Uiso 1 1 calc R U . . .
H4AB_1 H 0.427697 0.506420 0.635833 0.043 Uiso 1 1 calc R U . . .
N4_1 N 0.4822(3) -0.0279(3) 0.79473(19) 0.0204(8) Uani 1 1 d . . . . .
C5_1 C 0.2601(4) 0.5498(3) 0.6273(3) 0.0336(12) Uani 1 1 d . . . . .
H5A_1 H 0.242717 0.623251 0.636562 0.040 Uiso 1 1 calc R U . . .
H5AB_1 H 0.215365 0.560580 0.586165 0.040 Uiso 1 1 calc R U . . .
C6_1 C 0.3777(3) 0.0482(3) 0.7841(2) 0.0163(8) Uani 1 1 d . . . . .
C7_1 C 0.3693(3) -0.1226(3) 0.8153(3) 0.0249(10) Uani 1 1 d . . . . .
H7A_1 H 0.373074 -0.151715 0.770884 0.030 Uiso 1 1 calc R U . . .
H7AB_1 H 0.334582 -0.158923 0.858713 0.030 Uiso 1 1 calc R U . . .
C8_1 C 0.4833(4) -0.1378(3) 0.8306(3) 0.0244(10) Uani 1 1 d . . . . .
H8A_1 H 0.492145 -0.154755 0.884815 0.029 Uiso 1 1 calc R U . . .
H8AB_1 H 0.543717 -0.196527 0.807278 0.029 Uiso 1 1 calc R U . . .
C9_1 C 0.4829(4) 0.3233(3) 0.7303(3) 0.0235(10) Uani 1 1 d . . . . .
C10_1 C 0.5351(4) 0.3315(3) 0.7726(3) 0.0262(10) Uani 1 1 d . . . . .
C11_4 C 0.4825(11) 0.3307(11) 0.5422(7) 0.034(3) Uani 0.577(15) 1 d G U P A 1
C12_4 C 0.5980(11) 0.2753(12) 0.5461(7) 0.039(2) Uani 0.577(15) 1 d G U P A 1
C13_4 C 0.6636(8) 0.2209(11) 0.4897(7) 0.047(3) Uani 0.577(15) 1 d G U P A 1
H13_4 H 0.742567 0.183075 0.492378 0.057 Uiso 0.577(15) 1 calc R U P A 1
C14_4 C 0.6136(9) 0.2220(9) 0.4294(6) 0.052(3) Uani 0.577(15) 1 d G U P A 1
H14_4 H 0.658417 0.184785 0.390880 0.063 Uiso 0.577(15) 1 calc R U P A 1
C15_4 C 0.4981(9) 0.2774(9) 0.4255(6) 0.048(3) Uani 0.577(15) 1 d G U P A 1
H15_4 H 0.463888 0.278055 0.384314 0.058 Uiso 0.577(15) 1 calc R U P A 1
C16_4 C 0.4325(8) 0.3317(9) 0.4819(8) 0.046(3) Uani 0.577(15) 1 d G U P A 1
C17_4 C 0.6642(15) 0.2582(10) 0.6014(10) 0.038(3) Uani 0.577(15) 1 d . U P A 1
H17A_4 H 0.653151 0.202397 0.643584 0.046 Uiso 0.577(15) 1 calc R U P A 1
H17B_4 H 0.637748 0.327359 0.619601 0.046 Uiso 0.577(15) 1 calc R U P A 1
C18_4 C 0.7870(10) 0.2212(10) 0.5794(7) 0.041(3) Uani 0.577(15) 1 d . U P A 1
H18A_4 H 0.829531 0.169174 0.621483 0.061 Uiso 0.577(15) 1 calc R U P A 1
H18B_4 H 0.806332 0.284888 0.565800 0.061 Uiso 0.577(15) 1 calc R U P A 1
H18C_4 H 0.805731 0.185332 0.536692 0.061 Uiso 0.577(15) 1 calc R U P A 1
C19_4 C 0.3000(11) 0.3882(10) 0.4780(7) 0.053(3) Uani 0.577(15) 1 d . U P A 1
H19A_4 H 0.275219 0.339635 0.461457 0.063 Uiso 0.577(15) 1 calc R U P A 1
H19B_4 H 0.263523 0.398927 0.528304 0.063 Uiso 0.577(15) 1 calc R U P A 1
C20_4 C 0.2631(10) 0.5031(10) 0.4218(6) 0.062(3) Uani 0.577(15) 1 d . U P A 1
H20A_4 H 0.181862 0.534401 0.417645 0.092 Uiso 0.577(15) 1 calc R U P A 1
H20B_4 H 0.302189 0.492938 0.372635 0.092 Uiso 0.577(15) 1 calc R U P A 1
H20C_4 H 0.282273 0.553113 0.440353 0.092 Uiso 0.577(15) 1 calc R U P A 1
C11_5 C 0.4875(16) 0.3335(16) 0.5412(9) 0.041(4) Uani 0.423(15) 1 d G U P A -1
C12_5 C 0.6015(15) 0.2659(17) 0.5375(9) 0.040(3) Uani 0.423(15) 1 d G U P A -1
C13_5 C 0.6506(10) 0.2164(15) 0.4763(9) 0.035(3) Uani 0.423(15) 1 d G U P A -1
H13_5 H 0.728443 0.170190 0.473702 0.042 Uiso 0.423(15) 1 calc R U P A -1
C14_5 C 0.5858(11) 0.2345(12) 0.4189(7) 0.039(3) Uani 0.423(15) 1 d G U P A -1
H14_5 H 0.619353 0.200677 0.377053 0.046 Uiso 0.423(15) 1 calc R U P A -1
C15_5 C 0.4719(11) 0.3021(12) 0.4226(9) 0.046(3) Uani 0.423(15) 1 d G U P A -1
H15_5 H 0.427564 0.314520 0.383409 0.055 Uiso 0.423(15) 1 calc R U P A -1
C16_5 C 0.4227(11) 0.3517(14) 0.4838(10) 0.047(3) Uani 0.423(15) 1 d G U P A -1
C17_5 C 0.665(2) 0.2856(16) 0.6054(14) 0.048(4) Uani 0.423(15) 1 d . U P A -1
H17A_5 H 0.625439 0.363420 0.610280 0.057 Uiso 0.423(15) 1 calc R U P A -1
H17B_5 H 0.652842 0.240395 0.653811 0.057 Uiso 0.423(15) 1 calc R U P A -1
C18_5 C 0.7892(16) 0.2594(14) 0.5929(10) 0.053(4) Uani 0.423(15) 1 d . U P A -1
H18A_5 H 0.805827 0.307031 0.615852 0.079 Uiso 0.423(15) 1 calc R U P A -1
H18B_5 H 0.810256 0.271719 0.539215 0.079 Uiso 0.423(15) 1 calc R U P A -1
H18C_5 H 0.831872 0.182420 0.615558 0.079 Uiso 0.423(15) 1 calc R U P A -1
C19_5 C 0.3095(14) 0.4300(14) 0.4802(9) 0.050(4) Uani 0.423(15) 1 d . U P A -1
H19A_5 H 0.307019 0.503852 0.476856 0.060 Uiso 0.423(15) 1 calc R U P A -1
H19B_5 H 0.265901 0.412848 0.526731 0.060 Uiso 0.423(15) 1 calc R U P A -1
C20_5 C 0.2572(13) 0.4320(15) 0.4164(8) 0.059(4) Uani 0.423(15) 1 d . U P A -1
H20A_5 H 0.181823 0.491519 0.413821 0.089 Uiso 0.423(15) 1 calc R U P A -1
H20B_5 H 0.251799 0.361663 0.422229 0.089 Uiso 0.423(15) 1 calc R U P A -1
H20C_5 H 0.302765 0.444040 0.370376 0.089 Uiso 0.423(15) 1 calc R U P A -1
C21_1 C 0.1123(4) 0.5491(3) 0.7206(2) 0.0235(10) Uani 1 1 d . . . . .
C22_1 C 0.0221(4) 0.5403(4) 0.6975(3) 0.0314(11) Uani 1 1 d . . . . .
C23_1 C -0.0859(4) 0.6045(4) 0.7218(3) 0.0406(13) Uani 1 1 d . . . . .
H23_1 H -0.147609 0.598736 0.706654 0.049 Uiso 1 1 calc R U . . .
C24_1 C -0.1059(4) 0.6773(4) 0.7680(3) 0.0386(13) Uani 1 1 d . . . . .
H24_1 H -0.180350 0.719463 0.785272 0.046 Uiso 1 1 calc R U . . .
C25_1 C -0.0171(4) 0.6874(3) 0.7881(3) 0.0330(11) Uani 1 1 d . . . . .
H25_1 H -0.030713 0.737480 0.819276 0.040 Uiso 1 1 calc R U . . .
C26_1 C 0.0918(4) 0.6266(3) 0.7643(3) 0.0268(10) Uani 1 1 d . . . . .
C27_1 C 0.0388(5) 0.4640(5) 0.6472(3) 0.0478(14) Uani 1 1 d . . . . .
H27A_1 H 0.005914 0.507256 0.599218 0.057 Uiso 0.565(11) 1 calc R U P B 1
H27B_1 H 0.120108 0.421772 0.636636 0.057 Uiso 0.565(11) 1 calc R U P B 1
H27C_1 H -0.012622 0.426721 0.665808 0.057 Uiso 0.435(11) 1 calc R U P B -1
H27D_1 H 0.116585 0.406863 0.649552 0.057 Uiso 0.435(11) 1 calc R U P B -1
C28A_1 C -0.0141(10) 0.3879(8) 0.6818(6) 0.060(4) Uani 0.565(11) 1 d . . P B 1
H28A_1 H -0.009939 0.344700 0.645888 0.090 Uiso 0.565(11) 1 calc R U P B 1
H28B_1 H -0.092951 0.429559 0.696880 0.090 Uiso 0.565(11) 1 calc R U P B 1
H28C_1 H 0.025039 0.338403 0.725797 0.090 Uiso 0.565(11) 1 calc R U P B 1
C28B_1 C 0.0177(12) 0.5224(14) 0.5648(7) 0.063(5) Uani 0.435(11) 1 d . . P B -1
H28D_1 H 0.035892 0.467598 0.534272 0.094 Uiso 0.435(11) 1 calc R U P B -1
H28E_1 H 0.065254 0.563003 0.546670 0.094 Uiso 0.435(11) 1 calc R U P B -1
H28F_1 H -0.061331 0.573577 0.561167 0.094 Uiso 0.435(11) 1 calc R U P B -1
C29_1 C 0.1854(4) 0.6468(4) 0.7841(3) 0.0343(11) Uani 1 1 d . . . . .
H29A_1 H 0.258158 0.591009 0.768422 0.041 Uiso 1 1 calc R U . . .
H29B_1 H 0.181887 0.637877 0.838953 0.041 Uiso 1 1 calc R U . . .
C30_1 C 0.1802(5) 0.7626(4) 0.7469(3) 0.0419(13) Uani 1 1 d . . . . .
H30A_1 H 0.242254 0.771815 0.762075 0.063 Uiso 1 1 calc R U . . .
H30B_1 H 0.108654 0.818323 0.762632 0.063 Uiso 1 1 calc R U . . .
H30C_1 H 0.186233 0.771128 0.692539 0.063 Uiso 1 1 calc R U . . .
C31_1 C 0.1916(3) 0.0448(3) 0.7841(2) 0.0221(9) Uani 1 1 d . . . . .
C32_1 C 0.1666(4) 0.0856(4) 0.7093(3) 0.0293(11) Uani 1 1 d . . . . .
C33_1 C 0.0531(4) 0.1283(4) 0.6957(3) 0.0425(13) Uani 1 1 d . . . . .
H33_1 H 0.032123 0.156951 0.645771 0.051 Uiso 1 1 calc R U . . .
C34_1 C -0.0284(4) 0.1298(4) 0.7522(3) 0.0395(13) Uani 1 1 d . . . . .
H34_1 H -0.104965 0.162677 0.741455 0.047 Uiso 1 1 calc R U . . .
C35_1 C 0.0001(4) 0.0842(4) 0.8244(3) 0.0342(12) Uani 1 1 d . . . . .
H35_1 H -0.057040 0.084322 0.863066 0.041 Uiso 1 1 calc R U . . .
C36_1 C 0.1118(4) 0.0375(3) 0.8419(3) 0.0241(10) Uani 1 1 d . . . . .
C37_1 C 0.2520(4) 0.0784(4) 0.6442(3) 0.0323(11) Uani 1 1 d . . . . .
H37A_1 H 0.256707 0.021203 0.618895 0.039 Uiso 1 1 calc R U . . .
H37B_1 H 0.326258 0.054762 0.662977 0.039 Uiso 1 1 calc R U . . .
C38_1 C 0.2266(5) 0.1868(4) 0.5866(3) 0.0506(15) Uani 1 1 d . . . . .
H38A_1 H 0.287665 0.176838 0.547192 0.076 Uiso 1 1 calc R U . . .
H38B_1 H 0.219798 0.244505 0.611303 0.076 Uiso 1 1 calc R U . . .
H38C_1 H 0.156025 0.207903 0.564662 0.076 Uiso 1 1 calc R U . . .
C39_1 C 0.1353(4) -0.0206(3) 0.9209(3) 0.0263(10) Uani 1 1 d . . . . .
H39A_1 H 0.084598 0.027886 0.955068 0.032 Uiso 1 1 calc R U . . .
H39B_1 H 0.213522 -0.037199 0.928994 0.032 Uiso 1 1 calc R U . . .
C40_1 C 0.1185(4) -0.1283(4) 0.9390(3) 0.0369(12) Uani 1 1 d . . . . .
H40A_1 H 0.126186 -0.160353 0.992287 0.055 Uiso 1 1 calc R U . . .
H40B_1 H 0.175229 -0.180078 0.909708 0.055 Uiso 1 1 calc R U . . .
H40C_1 H 0.043504 -0.112893 0.926448 0.055 Uiso 1 1 calc R U . . .
C41_1 C 0.5872(3) -0.0177(3) 0.7753(2) 0.0223(9) Uani 1 1 d . . . . .
C42_1 C 0.6246(3) 0.0258(3) 0.8198(2) 0.0234(9) Uani 1 1 d . . . . .
C43_1 C 0.7281(4) 0.0319(4) 0.7976(3) 0.0295(11) Uani 1 1 d . . . . .
H43_1 H 0.755524 0.062943 0.825823 0.035 Uiso 1 1 calc R U . . .
C44_1 C 0.7913(4) -0.0060(4) 0.7356(3) 0.0332(11) Uani 1 1 d . . . . .
H44_1 H 0.861974 -0.001905 0.722054 0.040 Uiso 1 1 calc R U . . .
C45_1 C 0.7533(4) -0.0499(4) 0.6930(3) 0.0318(11) Uani 1 1 d . . . . .
H45_1 H 0.797788 -0.075715 0.650270 0.038 Uiso 1 1 calc R U . . .
C46_1 C 0.6503(3) -0.0566(3) 0.7119(2) 0.0228(9) Uani 1 1 d . . . . .
C47_1 C 0.5544(4) 0.0687(4) 0.8869(2) 0.0279(10) Uani 1 1 d . . . . .
H47A_1 H 0.498764 0.036001 0.903102 0.033 Uiso 1 1 calc R U . . .
H47B_1 H 0.512544 0.149259 0.872527 0.033 Uiso 1 1 calc R U . . .
C48_1 C 0.6229(4) 0.0436(4) 0.9522(3) 0.0331(11) Uani 1 1 d . . . . .
H48A_1 H 0.572460 0.071089 0.994642 0.050 Uiso 1 1 calc R U . . .
H48B_1 H 0.675044 0.079527 0.937639 0.050 Uiso 1 1 calc R U . . .
H48C_1 H 0.665325 -0.035945 0.966478 0.050 Uiso 1 1 calc R U . . .
C49_1 C 0.6101(4) -0.1029(4) 0.6619(3) 0.0336(11) Uani 1 1 d . . . . .
H49A_1 H 0.663430 -0.180110 0.662216 0.040 Uiso 1 1 calc R U . . .
H49B_1 H 0.536304 -0.102906 0.683104 0.040 Uiso 1 1 calc R U . . .
C50_1 C 0.5991(6) -0.0411(5) 0.5827(3) 0.0581(17) Uani 1 1 d . . . . .
H50A_1 H 0.567008 -0.071940 0.555235 0.087 Uiso 1 1 calc R U . . .
H50B_1 H 0.673240 -0.047509 0.559260 0.087 Uiso 1 1 calc R U . . .
H50C_1 H 0.549722 0.036420 0.581708 0.087 Uiso 1 1 calc R U . . .
B1_1 B 0.2868(4) 0.3707(4) 0.7205(3) 0.0209(10) Uani 1 1 d . . . . .
N1_1 N 0.2236(3) 0.4861(3) 0.6954(2) 0.0256(8) Uani 1 1 d . . . . .
C1_1 C 0.2667(3) 0.2756(3) 0.7776(2) 0.0172(9) Uani 1 1 d . . . . .
C1_2 C 0.1876(3) 0.2749(3) 0.8439(2) 0.0185(9) Uani 1 1 d . . . . .
Fe1_2 Fe 0.17926(5) 0.32021(5) 0.94565(3) 0.01884(16) Uani 1 1 d . . . . .
C2_2 C 0.0790(3) 0.3570(3) 0.8617(2) 0.0193(9) Uani 1 1 d . . . . .
H2_2 H 0.042924 0.427572 0.831539 0.023 Uiso 1 1 calc R U . . .
C3_2 C 0.0345(4) 0.3148(3) 0.9320(2) 0.0254(10) Uani 1 1 d . . . . .
H3_2 H -0.036422 0.351854 0.956322 0.030 Uiso 1 1 calc R U . . .
C4_2 C 0.1143(4) 0.2086(3) 0.9591(2) 0.0241(10) Uani 1 1 d . . . . .
H4_2 H 0.106533 0.161251 1.004692 0.029 Uiso 1 1 calc R U . . .
C5_2 C 0.2075(3) 0.1852(3) 0.9067(2) 0.0197(9) Uani 1 1 d . . . . .
H5_2 H 0.274022 0.119402 0.912154 0.024 Uiso 1 1 calc R U . . .
C6_2 C 0.2874(4) 0.3939(3) 0.9325(3) 0.0257(10) Uani 1 1 d . . . . .
H6_2 H 0.326346 0.413031 0.887146 0.031 Uiso 1 1 calc R U . . .
C7_2 C 0.1798(4) 0.4618(3) 0.9611(2) 0.0244(10) Uani 1 1 d . . . . .
H7_2 H 0.134259 0.534595 0.938082 0.029 Uiso 1 1 calc R U . . .
C8_2 C 0.1521(4) 0.4019(3) 1.0303(3) 0.0271(10) Uani 1 1 d . . . . .
H8_2 H 0.085018 0.427718 1.061361 0.032 Uiso 1 1 calc R U . . .
C9_2 C 0.2423(4) 0.2970(4) 1.0444(3) 0.0259(10) Uani 1 1 d . . . . .
H9_2 H 0.246455 0.239851 1.086567 0.031 Uiso 1 1 calc R U . . .
C10_2 C 0.3256(4) 0.2927(4) 0.9840(3) 0.0264(10) Uani 1 1 d . . . . .
H10_2 H 0.395277 0.231947 0.979096 0.032 Uiso 1 1 calc R U . . .
C1_3 C 0.6076(4) 0.3303(3) 0.8224(3) 0.0261(10) Uani 1 1 d . . . . .
Fe1_3 Fe 0.61119(5) 0.45995(5) 0.85427(4) 0.02481(18) Uani 1 1 d . . . . .
C2_3 C 0.5894(4) 0.3194(3) 0.9016(3) 0.0309(11) Uani 1 1 d . . . . .
H2_3 H 0.524971 0.314556 0.931004 0.037 Uiso 1 1 calc R U . . .
C3_3 C 0.6838(4) 0.3172(3) 0.9287(3) 0.0338(12) Uani 1 1 d . . . . .
H3_3 H 0.693938 0.310303 0.979454 0.041 Uiso 1 1 calc R U . . .
C4_3 C 0.7604(4) 0.3270(4) 0.8672(3) 0.0371(12) Uani 1 1 d . . . . .
H4_3 H 0.831121 0.327601 0.869517 0.045 Uiso 1 1 calc R U . . .
C5_3 C 0.7140(4) 0.3357(3) 0.8014(3) 0.0305(11) Uani 1 1 d . . . . .
H5_3 H 0.747810 0.343669 0.752059 0.037 Uiso 1 1 calc R U . . .
C6_3 C 0.5013(4) 0.5998(3) 0.7948(3) 0.0334(12) Uani 1 1 d . . . . .
H6_3 H 0.459903 0.604949 0.755971 0.040 Uiso 1 1 calc R U . . .
C7_3 C 0.4652(4) 0.5900(3) 0.8718(3) 0.0351(12) Uani 1 1 d . . . . .
H7_3 H 0.395868 0.587270 0.893538 0.042 Uiso 1 1 calc R U . . .
C8_3 C 0.5513(5) 0.5851(4) 0.9104(3) 0.0384(13) Uani 1 1 d . . . . .
H8_3 H 0.549777 0.578844 0.962679 0.046 Uiso 1 1 calc R U . . .
C9_3 C 0.6397(4) 0.5910(3) 0.8575(3) 0.0356(12) Uani 1 1 d . . . . .
H9_3 H 0.708336 0.589038 0.867980 0.043 Uiso 1 1 calc R U . . .
C10_3 C 0.6081(4) 0.6006(3) 0.7856(3) 0.0314(11) Uani 1 1 d . . . . .
H10_3 H 0.651654 0.606449 0.739689 0.038 Uiso 1 1 calc R U . . .
C1_9 C -0.0589(5) 1.0217(6) 0.4392(4) 0.0634(18) Uani 1 1 d . . . . .
H1_9 H -0.099666 1.035605 0.397688 0.076 Uiso 1 1 calc R U . . .
C2_9 C -0.0555(5) 0.9362(6) 0.4991(4) 0.0636(19) Uani 1 1 d . . . . .
H2_9 H -0.094160 0.892488 0.498010 0.076 Uiso 1 1 calc R U . . .
C3_9 C 0.0041(5) 0.9138(5) 0.5605(4) 0.0589(17) Uani 1 1 d . . . . .
H3_9 H 0.006607 0.855274 0.601307 0.071 Uiso 1 1 calc R U . . .

loop_
_atom_site_aniso_label
_atom_site_aniso_U_11
_atom_site_aniso_U_22
_atom_site_aniso_U_33
_atom_site_aniso_U_23
_atom_site_aniso_U_13
_atom_site_aniso_U_12
B2_1 0.018(2) 0.015(2) 0.022(3) -0.0046(19) -0.003(2) -0.0078(19)
C2_1 0.021(2) 0.017(2) 0.024(2) -0.0083(18) 0.0032(19) -0.0057(18)
N2_1 0.037(2) 0.0155(18) 0.028(2) -0.0021(16) 0.0107(18) -0.0065(17)
C3_1 0.026(2) 0.018(2) 0.025(2) -0.0049(18) 0.0028(19) -0.0120(18)
N3_1 0.0163(18) 0.0122(16) 0.029(2) -0.0063(14) -0.0007(15) -0.0053(14)
C4_1 0.034(3) 0.020(2) 0.043(3) -0.001(2) 0.011(2) -0.008(2)
N4_1 0.0179(19) 0.0152(17) 0.029(2) -0.0053(15) 0.0007(15) -0.0082(15)
C5_1 0.034(3) 0.014(2) 0.041(3) -0.004(2) 0.011(2) -0.005(2)
C6_1 0.017(2) 0.018(2) 0.016(2) -0.0089(16) 0.0052(17) -0.0085(17)
C7_1 0.023(2) 0.0107(19) 0.041(3) -0.0090(19) 0.000(2) -0.0061(18)
C8_1 0.027(2) 0.014(2) 0.031(3) -0.0059(18) -0.001(2) -0.0068(18)
C9_1 0.020(2) 0.015(2) 0.037(3) -0.0097(19) 0.009(2) -0.0097(18)
C10_1 0.020(2) 0.017(2) 0.044(3) -0.012(2) 0.009(2) -0.0107(18)
C11_4 0.042(4) 0.018(3) 0.033(4) -0.003(3) 0.019(4) -0.013(3)
C12_4 0.040(4) 0.024(3) 0.038(4) -0.005(3) 0.020(3) -0.008(3)
C13_4 0.047(4) 0.029(4) 0.041(5) -0.002(4) 0.020(4) -0.003(4)
C14_4 0.052(5) 0.032(4) 0.038(5) 0.002(4) 0.022(4) 0.000(4)
C15_4 0.052(5) 0.031(4) 0.034(4) -0.005(4) 0.017(4) 0.000(4)
C16_4 0.054(4) 0.028(4) 0.034(4) -0.007(3) 0.015(3) -0.004(3)
C17_4 0.037(4) 0.026(4) 0.042(4) -0.010(4) 0.019(3) -0.010(4)
C18_4 0.037(4) 0.035(5) 0.039(5) -0.013(4) 0.011(4) -0.007(4)
C19_4 0.064(5) 0.035(4) 0.044(5) -0.010(4) 0.008(4) -0.009(4)
C20_4 0.072(5) 0.039(5) 0.053(5) -0.005(4) 0.009(4) -0.010(4)
C11_5 0.041(5) 0.028(5) 0.029(5) 0.002(4) 0.009(4) 0.002(4)
C12_5 0.036(5) 0.030(4) 0.032(5) -0.002(4) 0.012(4) -0.001(4)
C13_5 0.036(5) 0.026(5) 0.028(5) -0.007(4) 0.009(4) -0.003(4)
C14_5 0.040(5) 0.029(5) 0.029(5) -0.002(4) 0.007(4) -0.002(4)
C15_5 0.045(5) 0.035(5) 0.027(5) 0.002(4) 0.003(4) 0.007(4)
C16_5 0.047(5) 0.034(5) 0.028(5) 0.001(4) 0.005(4) 0.007(4)
C17_5 0.040(5) 0.037(6) 0.041(6) -0.001(5) 0.014(5) -0.002(5)
C18_5 0.046(6) 0.039(6) 0.047(7) -0.003(6) 0.013(5) -0.003(6)
C19_5 0.051(5) 0.038(5) 0.035(5) -0.004(5) -0.002(4) 0.002(4)
C20_5 0.058(6) 0.050(7) 0.046(6) -0.009(5) -0.007(5) 0.002(5)
C21_1 0.021(2) 0.015(2) 0.028(3) -0.0043(18) 0.0065(19) -0.0040(18)
C22_1 0.028(3) 0.033(3) 0.029(3) -0.006(2) -0.003(2) -0.009(2)
C23_1 0.024(3) 0.055(3) 0.038(3) 0.000(3) -0.007(2) -0.015(2)
C24_1 0.027(3) 0.028(3) 0.039(3) -0.004(2) 0.009(2) 0.003(2)
C25_1 0.034(3) 0.016(2) 0.041(3) -0.007(2) 0.006(2) -0.004(2)
C26_1 0.025(2) 0.015(2) 0.034(3) -0.0018(19) 0.001(2) -0.0051(18)
C27_1 0.040(3) 0.066(4) 0.047(3) -0.026(3) -0.003(3) -0.023(3)
C28A_1 0.077(8) 0.041(6) 0.076(8) -0.024(6) -0.004(6) -0.030(6)
C28B_1 0.055(9) 0.114(13) 0.033(8) -0.023(8) -0.001(7) -0.044(9)
C29_1 0.040(3) 0.026(2) 0.040(3) -0.007(2) 0.002(2) -0.018(2)
C30_1 0.054(3) 0.029(3) 0.052(3) -0.011(2) 0.001(3) -0.024(3)
C31_1 0.019(2) 0.017(2) 0.035(3) -0.0139(19) 0.0000(19) -0.0077(18)
C32_1 0.026(3) 0.030(2) 0.038(3) -0.017(2) 0.000(2) -0.012(2)
C33_1 0.032(3) 0.049(3) 0.043(3) -0.022(3) -0.011(3) -0.005(2)
C34_1 0.020(3) 0.042(3) 0.058(4) -0.025(3) -0.004(2) -0.005(2)
C35_1 0.019(2) 0.035(3) 0.056(3) -0.022(2) 0.002(2) -0.012(2)
C36_1 0.024(2) 0.018(2) 0.038(3) -0.0147(19) 0.001(2) -0.0118(19)
C37_1 0.037(3) 0.033(3) 0.033(3) -0.011(2) -0.007(2) -0.016(2)
C38_1 0.050(4) 0.051(3) 0.049(4) -0.015(3) -0.012(3) -0.014(3)
C39_1 0.020(2) 0.021(2) 0.041(3) -0.013(2) 0.004(2) -0.0106(19)
C40_1 0.031(3) 0.031(3) 0.054(3) -0.013(2) 0.006(2) -0.019(2)
C41_1 0.014(2) 0.015(2) 0.031(3) -0.0028(18) -0.0008(19) -0.0020(17)
C42_1 0.020(2) 0.024(2) 0.027(2) -0.0022(18) -0.0009(19) -0.0110(18)
C43_1 0.027(3) 0.030(2) 0.034(3) -0.005(2) -0.002(2) -0.016(2)
C44_1 0.022(2) 0.031(3) 0.046(3) -0.006(2) 0.002(2) -0.014(2)
C45_1 0.028(3) 0.026(2) 0.035(3) -0.009(2) 0.009(2) -0.007(2)
C46_1 0.018(2) 0.017(2) 0.028(2) -0.0035(18) 0.0004(19) -0.0037(18)
C47_1 0.026(2) 0.028(2) 0.034(3) -0.008(2) -0.002(2) -0.014(2)
C48_1 0.041(3) 0.029(2) 0.029(3) -0.006(2) -0.006(2) -0.013(2)
C49_1 0.033(3) 0.031(3) 0.037(3) -0.014(2) 0.004(2) -0.011(2)
C50_1 0.084(5) 0.062(4) 0.040(3) -0.018(3) -0.003(3) -0.037(4)
B1_1 0.020(3) 0.018(2) 0.027(3) -0.013(2) 0.002(2) -0.008(2)
N1_1 0.022(2) 0.0164(18) 0.033(2) -0.0076(16) 0.0098(17) -0.0063(15)
C1_1 0.017(2) 0.018(2) 0.022(2) -0.0080(17) -0.0012(17) -0.0093(17)
C1_2 0.016(2) 0.017(2) 0.025(2) -0.0110(17) 0.0007(18) -0.0055(17)
Fe1_2 0.0172(3) 0.0187(3) 0.0245(4) -0.0101(3) 0.0025(3) -0.0092(3)
C2_2 0.018(2) 0.023(2) 0.019(2) -0.0091(18) 0.0008(17) -0.0084(18)
C3_2 0.018(2) 0.028(2) 0.035(3) -0.013(2) 0.006(2) -0.0133(19)
C4_2 0.028(2) 0.024(2) 0.028(2) -0.0110(19) 0.002(2) -0.016(2)
C5_2 0.021(2) 0.019(2) 0.027(2) -0.0125(18) 0.0037(18) -0.0130(18)
C6_2 0.024(2) 0.028(2) 0.034(3) -0.015(2) 0.002(2) -0.015(2)
C7_2 0.027(2) 0.016(2) 0.035(3) -0.0110(19) -0.005(2) -0.0091(19)
C8_2 0.028(3) 0.026(2) 0.033(3) -0.016(2) 0.003(2) -0.013(2)
C9_2 0.028(3) 0.027(2) 0.028(3) -0.012(2) -0.005(2) -0.012(2)
C10_2 0.019(2) 0.026(2) 0.039(3) -0.015(2) 0.000(2) -0.0093(19)
C1_3 0.022(2) 0.014(2) 0.046(3) -0.015(2) 0.004(2) -0.0081(18)
Fe1_3 0.0234(4) 0.0179(3) 0.0371(4) -0.0105(3) -0.0020(3) -0.0093(3)
C2_3 0.027(3) 0.018(2) 0.045(3) -0.009(2) 0.004(2) -0.0072(19)
C3_3 0.034(3) 0.017(2) 0.047(3) -0.007(2) -0.009(2) -0.005(2)
C4_3 0.025(3) 0.023(2) 0.062(4) -0.016(2) -0.004(3) -0.004(2)
C5_3 0.023(2) 0.023(2) 0.047(3) -0.017(2) 0.001(2) -0.007(2)
C6_3 0.034(3) 0.017(2) 0.050(3) -0.012(2) -0.016(2) -0.003(2)
C7_3 0.032(3) 0.015(2) 0.054(3) -0.011(2) 0.003(2) -0.005(2)
C8_3 0.060(4) 0.018(2) 0.036(3) -0.014(2) -0.007(3) -0.010(2)
C9_3 0.044(3) 0.019(2) 0.054(3) -0.008(2) -0.016(3) -0.017(2)
C10_3 0.039(3) 0.024(2) 0.037(3) -0.010(2) -0.001(2) -0.017(2)
C1_9 0.044(4) 0.085(5) 0.070(5) -0.047(4) 0.008(3) -0.023(4)
C2_9 0.046(4) 0.084(5) 0.079(5) -0.056(4) 0.011(3) -0.027(4)
C3_9 0.040(3) 0.074(4) 0.073(5) -0.045(4) 0.006(3) -0.020(3)

loop_
_atom_type_symbol
_atom_type_description
_atom_type_scat_dispersion_real
_atom_type_scat_dispersion_imag
_atom_type_scat_source
C C 0.0033 0.0016 'International Tables Vol C Tables 4.2.6.8 and 6.1.1.4'
H H 0.0000 0.0000 'International Tables Vol C Tables 4.2.6.8 and 6.1.1.4'
B B 0.0013 0.0007 'International Tables Vol C Tables 4.2.6.8 and 6.1.1.4'
N N 0.0061 0.0033 'International Tables Vol C Tables 4.2.6.8 and 6.1.1.4'
Fe Fe 0.3463 0.8444 'International Tables Vol C Tables 4.2.6.8 and 6.1.1.4'

loop_
_exptl_crystal_face_index_h
_exptl_crystal_face_index_k
_exptl_crystal_face_index_l
_exptl_crystal_face_perp_dist
1.00 0.00 -1.00 0.0510
-1.00 -1.00 0.00 0.1130
1.00 1.00 0.00 0.0260
0.00 1.00 1.00 0.0300
0.00 -1.00 -1.00 0.0610
0.00 -1.00 0.00 0.0800
1.00 -1.00 -1.00 0.0700
1.00 1.00 -1.00 0.0220
0.00 1.00 0.00 0.0210
0.00 1.00 -1.00 0.0170
-1.00 1.00 0.00 0.0520
0.00 -1.00 1.00 0.0930
1.00 -1.00 0.00 0.0760
-1.00 1.00 -1.00 0.0410
1.00 0.00 0.00 0.0620
-1.00 0.00 0.00 0.0700
0.00 0.00 -1.00 0.0230
0.00 0.00 1.00 0.0780
-1.00 0.00 -1.00 0.0570
1.00 0.00 1.00 0.0780
-1.00 -1.00 -1.00 0.0690

loop_
_geom_angle_atom_site_label_1
_geom_angle_atom_site_label_2
_geom_angle_atom_site_label_3
_geom_angle
_geom_angle_site_symmetry_1
C1_1 B2_1 C2_1 113.5(3) .
C1_1 B2_1 C6_1 131.1(4) .
C2_1 B2_1 C6_1 115.4(3) .
C3_1 C2_1 B2_1 102.9(3) .
C3_1 C2_1 H2A_1 111.2 .
B2_1 C2_1 H2A_1 111.2 .
C3_1 C2_1 H2AB_1 111.2 .
B2_1 C2_1 H2AB_1 111.2 .
H2A_1 C2_1 H2AB_1 109.1 .
C11_4 N2_1 C11_5 3.5(16) .
C11_4 N2_1 C4_1 123.2(7) .
C11_5 N2_1 C4_1 120.7(10) .
C11_4 N2_1 C3_1 123.1(7) .
C11_5 N2_1 C3_1 124.5(9) .
C4_1 N2_1 C3_1 111.2(4) .
N2_1 C3_1 C9_1 113.6(3) .
N2_1 C3_1 C2_1 112.9(3) .
C9_1 C3_1 C2_1 110.5(3) .
N2_1 C3_1 B1_1 112.6(4) .
C9_1 C3_1 B1_1 102.6(3) .
C2_1 C3_1 B1_1 103.9(3) .
C6_1 N3_1 C31_1 126.8(3) .
C6_1 N3_1 C7_1 110.9(3) .
C31_1 N3_1 C7_1 118.3(3) .
N2_1 C4_1 C5_1 110.5(4) .
N2_1 C4_1 H4A_1 109.5 .
C5_1 C4_1 H4A_1 109.5 .
N2_1 C4_1 H4AB_1 109.5 .
C5_1 C4_1 H4AB_1 109.5 .
H4A_1 C4_1 H4AB_1 108.1 .
C6_1 N4_1 C41_1 129.6(3) .
C6_1 N4_1 C8_1 111.7(3) .
C41_1 N4_1 C8_1 118.7(3) .
N1_1 C5_1 C4_1 115.2(4) .
N1_1 C5_1 H5A_1 108.5 .
C4_1 C5_1 H5A_1 108.5 .
N1_1 C5_1 H5AB_1 108.5 .
C4_1 C5_1 H5AB_1 108.5 .
H5A_1 C5_1 H5AB_1 107.5 .
N4_1 C6_1 N3_1 108.6(3) .
N4_1 C6_1 B2_1 121.9(3) .
N3_1 C6_1 B2_1 129.5(4) .
N3_1 C7_1 C8_1 102.3(3) .
N3_1 C7_1 H7A_1 111.3 .
C8_1 C7_1 H7A_1 111.3 .
N3_1 C7_1 H7AB_1 111.3 .
C8_1 C7_1 H7AB_1 111.3 .
H7A_1 C7_1 H7AB_1 109.2 .
N4_1 C8_1 C7_1 101.2(3) .
N4_1 C8_1 H8A_1 111.5 .
C7_1 C8_1 H8A_1 111.5 .
N4_1 C8_1 H8AB_1 111.5 .
C7_1 C8_1 H8AB_1 111.5 .
H8A_1 C8_1 H8AB_1 109.4 .
C10_1 C9_1 C3_1 175.6(4) .
C9_1 C10_1 C1_3 173.8(5) .
C16_5 C11_4 C12_4 127.4(8) .
C16_5 C11_4 C16_4 10.6(10) .
C12_4 C11_4 C16_4 120.0 .
C16_5 C11_4 N2_1 114.2(11) .
C12_4 C11_4 N2_1 118.1(9) .
C16_4 C11_4 N2_1 121.9(9) .
C16_5 C11_4 C12_5 119.4(14) .
C12_4 C11_4 C12_5 8.6(9) .
C16_4 C11_4 C12_5 111.6(8) .
N2_1 C11_4 C12_5 126.3(14) .
C11_5 C12_4 C17_4 129.6(14) .
C11_5 C12_4 C11_4 3.0(17) .
C17_4 C12_4 C11_4 130.2(11) .
C11_5 C12_4 C13_4 120.6(10) .
C17_4 C12_4 C13_4 109.7(11) .
C11_4 C12_4 C13_4 120.0 .
C11_5 C12_4 C17_5 122.4(14) .
C17_4 C12_4 C17_5 13.3(10) .
C11_4 C12_4 C17_5 123.6(11) .
C13_4 C12_4 C17_5 115.6(11) .
C11_5 C12_4 C13_5 109.8(15) .
C17_4 C12_4 C13_5 120.5(14) .
C11_4 C12_4 C13_5 109.1(7) .
C13_4 C12_4 C13_5 11.2(8) .
C17_5 C12_4 C13_5 126.8(14) .
C12_5 C13_4 C14_4 116.2(13) .
C12_5 C13_4 C12_4 4.5(16) .
C14_4 C13_4 C12_4 120.0 .
C12_5 C13_4 C14_5 109.1(14) .
C14_4 C13_4 C14_5 7.3(6) .
C12_4 C13_4 C14_5 112.8(6) .
C12_5 C13_4 H13_4 123.7 .
C14_4 C13_4 H13_4 120.0 .
C12_4 C13_4 H13_4 120.0 .
C14_5 C13_4 H13_4 127.2 .
C13_5 C14_4 C13_4 3.7(19) .
C13_5 C14_4 C15_4 120.1(11) .
C13_4 C14_4 C15_4 120.0 .
C13_5 C14_4 C15_5 118.8(14) .
C13_4 C14_4 C15_5 118.3(9) .
C15_4 C14_4 C15_5 5.4(10) .
C13_5 C14_4 H14_4 119.7 .
C13_4 C14_4 H14_4 120.0 .
C15_4 C14_4 H14_4 120.0 .
C15_5 C14_4 H14_4 121.5 .
C14_5 C15_4 C14_4 9.9(11) .
C14_5 C15_4 C16_4 129.7(11) .
C14_4 C15_4 C16_4 120.0 .
C14_5 C15_4 C16_5 130(2) .
C14_4 C15_4 C16_5 121.1(11) .
C16_4 C15_4 C16_5 6.3(12) .
C14_5 C15_4 H15_4 110.3 .
C14_4 C15_4 H15_4 120.0 .
C16_4 C15_4 H15_4 120.0 .
C16_5 C15_4 H15_4 118.5 .
C15_5 C16_4 C15_4 14.4(8) .
C15_5 C16_4 C11_4 132.0(10) .
C15_4 C16_4 C11_4 120.0 .
C15_5 C16_4 C11_5 129.9(17) .
C15_4 C16_4 C11_5 118.4(9) .
C11_4 C16_4 C11_5 3.1(15) .
C15_5 C16_4 C19_4 106.4(14) .
C15_4 C16_4 C19_4 118.6(8) .
C11_4 C16_4 C19_4 121.3(8) .
C11_5 C16_4 C19_4 123.0(10) .
C15_5 C16_4 C19_5 115.4(14) .
C15_4 C16_4 C19_5 129.6(10) .
C11_4 C16_4 C19_5 107.5(10) .
C11_5 C16_4 C19_5 108.2(11) .
C19_4 C16_4 C19_5 23.6(7) .
C12_4 C17_4 C18_4 115.7(13) .
C12_4 C17_4 C12_5 6.4(11) .
C18_4 C17_4 C12_5 110.6(12) .
C12_4 C17_4 C18_5 128.5(16) .
C18_4 C17_4 C18_5 23.3(7) .
C12_5 C17_4 C18_5 125.3(15) .
C12_4 C17_4 H17A_4 108.4 .
C18_4 C17_4 H17A_4 108.4 .
C12_5 C17_4 H17A_4 107.5 .
C18_5 C17_4 H17A_4 114.3 .
C12_4 C17_4 H17B_4 108.4 .
C18_4 C17_4 H17B_4 108.4 .
C12_5 C17_4 H17B_4 114.4 .
C18_5 C17_4 H17B_4 85.3 .
H17A_4 C17_4 H17B_4 107.4 .
C18_5 C18_4 C17_4 91(3) .
C18_5 C18_4 C17_5 76(2) .
C17_4 C18_4 C17_5 15.6(11) .
C18_5 C18_4 H18A_4 86.4 .
C17_4 C18_4 H18A_4 109.5 .
C17_5 C18_4 H18A_4 111.0 .
C18_5 C18_4 H18B_4 37.3 .
C17_4 C18_4 H18B_4 109.5 .
C17_5 C18_4 H18B_4 94.9 .
H18A_4 C18_4 H18B_4 109.5 .
C18_5 C18_4 H18C_4 146.5 .
C17_4 C18_4 H18C_4 109.5 .
C17_5 C18_4 H18C_4 121.3 .
H18A_4 C18_4 H18C_4 109.5 .
H18B_4 C18_4 H18C_4 109.5 .
C19_5 C19_4 C20_5 95(3) .
C19_5 C19_4 C16_5 71(2) .
C20_5 C19_4 C16_5 121.2(14) .
C19_5 C19_4 C20_4 54(2) .
C20_5 C19_4 C20_4 41.3(9) .
C16_5 C19_4 C20_4 105.0(12) .
C19_5 C19_4 C16_4 80(2) .
C20_5 C19_4 C16_4 120.7(12) .
C16_5 C19_4 C16_4 8.9(11) .
C20_4 C19_4 C16_4 110.7(10) .
C19_5 C19_4 H19A_4 163.2 .
C20_5 C19_4 H19A_4 68.5 .
C16_5 C19_4 H19A_4 118.3 .
C20_4 C19_4 H19A_4 109.5 .
C16_4 C19_4 H19A_4 109.5 .
C19_5 C19_4 H19B_4 80.8 .
C20_5 C19_4 H19B_4 127.9 .
C16_5 C19_4 H19B_4 106.2 .
C20_4 C19_4 H19B_4 109.5 .
C16_4 C19_4 H19B_4 109.5 .
H19A_4 C19_4 H19B_4 108.1 .
C20_5 C20_4 C19_5 75.8(15) .
C20_5 C20_4 C19_4 52.2(10) .
C19_5 C20_4 C19_4 23.7(10) .
C20_5 C20_4 H20A_4 82.2 .
C19_5 C20_4 H20A_4 121.4 .
C19_4 C20_4 H20A_4 109.5 .
C20_5 C20_4 H20B_4 78.4 .
C19_5 C20_4 H20B_4 117.8 .
C19_4 C20_4 H20B_4 109.5 .
H20A_4 C20_4 H20B_4 109.5 .
C20_5 C20_4 H20C_4 161.5 .
C19_5 C20_4 H20C_4 85.8 .
C19_4 C20_4 H20C_4 109.5 .
H20A_4 C20_4 H20C_4 109.5 .
H20B_4 C20_4 H20C_4 109.5 .
C12_4 C11_5 C12_5 8.9(10) .
C12_4 C11_5 C16_5 128.6(9) .
C12_5 C11_5 C16_5 120.0 .
C12_4 C11_5 C16_4 120.7(13) .
C12_5 C11_5 C16_4 111.9(6) .
C16_5 C11_5 C16_4 10.3(9) .
C12_4 C11_5 N2_1 120.5(16) .
C12_5 C11_5 N2_1 128.8(12) .
C16_5 C11_5 N2_1 110.8(12) .
C16_4 C11_5 N2_1 117.7(15) .
C13_4 C12_5 C11_5 132.5(9) .
C13_4 C12_5 C13_5 13.4(11) .
C11_5 C12_5 C13_5 120.0 .
C13_4 C12_5 C11_4 131.9(18) .
C11_5 C12_5 C11_4 3.0(15) .
C13_5 C12_5 C11_4 119.1(11) .
C13_4 C12_5 C17_4 112.0(16) .
C11_5 C12_5 C17_4 114.9(11) .
C13_5 C12_5 C17_4 125.0(12) .
C11_4 C12_5 C17_4 115.9(12) .
C13_4 C12_5 C17_5 116.0(19) .
C11_5 C12_5 C17_5 108.8(13) .
C13_5 C12_5 C17_5 129.4(14) .
C11_4 C12_5 C17_5 110.3(13) .
C17_4 C12_5 C17_5 11.5(9) .
C14_4 C13_5 C14_5 8.9(9) .
C14_4 C13_5 C12_5 128.9(9) .
C14_5 C13_5 C12_5 120.0 .
C14_4 C13_5 C12_4 130.4(16) .
C14_5 C13_5 C12_4 121.4(11) .
C12_5 C13_5 C12_4 2.4(14) .
C14_4 C13_5 H13_5 111.1 .
C14_5 C13_5 H13_5 120.0 .
C12_5 C13_5 H13_5 120.0 .
C12_4 C13_5 H13_5 118.5 .
C15_4 C14_5 C13_5 119.2(13) .
C15_4 C14_5 C15_5 6.9(15) .
C13_5 C14_5 C15_5 120.0 .
C15_4 C14_5 C13_4 117.4(15) .
C13_5 C14_5 C13_4 3.7(11) .
C15_5 C14_5 C13_4 117.8(8) .
C15_4 C14_5 H14_5 120.3 .
C13_5 C14_5 H14_5 120.0 .
C15_5 C14_5 H14_5 120.0 .
C13_4 C14_5 H14_5 122.1 .
C16_4 C15_5 C16_5 8.6(13) .
C16_4 C15_5 C14_5 115.9(11) .
C16_5 C15_5 C14_5 120.0 .
C16_4 C15_5 C14_4 108.2(14) .
C16_5 C15_5 C14_4 112.3(7) .
C14_5 C15_5 C14_4 7.7(7) .
C16_4 C15_5 H15_5 123.5 .
C16_5 C15_5 H15_5 120.0 .
C14_5 C15_5 H15_5 120.0 .
C14_4 C15_5 H15_5 127.7 .
C11_4 C16_5 C15_5 121.1(9) .
C11_4 C16_5 C11_5 3.3(17) .
C15_5 C16_5 C11_5 120.0 .
C11_4 C16_5 C19_5 121.6(13) .
C15_5 C16_5 C19_5 117.2(12) .
C11_5 C16_5 C19_5 122.4(12) .
C11_4 C16_5 C19_4 131.9(15) .
C15_5 C16_5 C19_4 103.3(12) .
C11_5 C16_5 C19_4 134.2(12) .
C19_5 C16_5 C19_4 25.7(7) .
C11_4 C16_5 C15_4 109.8(12) .
C15_5 C16_5 C15_4 12.0(7) .
C11_5 C16_5 C15_4 108.9(7) .
C19_5 C16_5 C15_4 128.7(17) .
C19_4 C16_5 C15_4 112.5(16) .
C18_5 C17_5 C18_4 24.7(8) .
C18_5 C17_5 C12_4 122.3(16) .
C18_4 C17_5 C12_4 102.0(14) .
C18_5 C17_5 C12_5 118.0(17) .
C18_4 C17_5 C12_5 97.4(15) .
C12_4 C17_5 C12_5 4.7(10) .
C18_5 C17_5 H17A_5 107.8 .
C18_4 C17_5 H17A_5 130.4 .
C12_4 C17_5 H17A_5 103.8 .
C12_5 C17_5 H17A_5 107.8 .
C18_5 C17_5 H17B_5 107.8 .
C18_4 C17_5 H17B_5 104.6 .
C12_4 C17_5 H17B_5 107.2 .
C12_5 C17_5 H17B_5 107.8 .
H17A_5 C17_5 H17B_5 107.1 .
C18_4 C18_5 C17_5 79(3) .
C18_4 C18_5 C17_4 65(2) .
C17_5 C18_5 C17_4 14.1(9) .
C18_4 C18_5 H18A_5 169.6 .
C17_5 C18_5 H18A_5 109.5 .
C17_4 C18_5 H18A_5 122.8 .
C18_4 C18_5 H18B_5 71.6 .
C17_5 C18_5 H18B_5 109.5 .
C17_4 C18_5 H18B_5 106.0 .
H18A_5 C18_5 H18B_5 109.5 .
C18_4 C18_5 H18C_5 61.3 .
C17_5 C18_5 H18C_5 109.5 .
C17_4 C18_5 H18C_5 98.8 .
H18A_5 C18_5 H18C_5 109.5 .
H18B_5 C18_5 H18C_5 109.5 .
C19_4 C19_5 C20_4 103(3) .
C19_4 C19_5 C16_5 83(2) .
C20_4 C19_5 C16_5 127.0(15) .
C19_4 C19_5 C20_5 59(2) .
C20_4 C19_5 C20_5 44.0(8) .
C16_5 C19_5 C20_5 112.6(14) .
C19_4 C19_5 C16_4 77(2) .
C20_4 C19_5 C16_4 126.9(14) .
C16_5 C19_5 C16_4 6.8(13) .
C20_5 C19_5 C16_4 107.6(14) .
C19_4 C19_5 H19A_5 165.9 .
C20_4 C19_5 H19A_5 65.1 .
C16_5 C19_5 H19A_5 109.1 .
C20_5 C19_5 H19A_5 109.1 .
C16_4 C19_5 H19A_5 115.6 .
C19_4 C19_5 H19B_5 72.6 .
C20_4 C19_5 H19B_5 123.1 .
C16_5 C19_5 H19B_5 109.1 .
C20_5 C19_5 H19B_5 109.1 .
C16_4 C19_5 H19B_5 107.6 .
H19A_5 C19_5 H19B_5 107.8 .
C20_4 C20_5 C19_4 86.5(16) .
C20_4 C20_5 C19_5 60.2(13) .
C19_4 C20_5 C19_5 26.4(8) .
C20_4 C20_5 H20A_5 72.0 .
C19_4 C20_5 H20A_5 119.9 .
C19_5 C20_5 H20A_5 109.5 .
C20_4 C20_5 H20B_5 168.5 .
C19_4 C20_5 H20B_5 83.0 .
C19_5 C20_5 H20B_5 109.5 .
H20A_5 C20_5 H20B_5 109.5 .
C20_4 C20_5 H20C_5 80.0 .
C19_4 C20_5 H20C_5 121.2 .
C19_5 C20_5 H20C_5 109.5 .
H20A_5 C20_5 H20C_5 109.5 .
H20B_5 C20_5 H20C_5 109.5 .
C22_1 C21_1 C26_1 119.8(4) .
C22_1 C21_1 N1_1 120.1(4) .
C26_1 C21_1 N1_1 120.0(4) .
C23_1 C22_1 C21_1 118.7(4) .
C23_1 C22_1 C27_1 119.2(4) .
C21_1 C22_1 C27_1 122.1(4) .
C22_1 C23_1 C24_1 121.4(5) .
C22_1 C23_1 H23_1 119.3 .
C24_1 C23_1 H23_1 119.3 .
C25_1 C24_1 C23_1 119.1(4) .
C25_1 C24_1 H24_1 120.5 .
C23_1 C24_1 H24_1 120.5 .
C24_1 C25_1 C26_1 121.6(4) .
C24_1 C25_1 H25_1 119.2 .
C26_1 C25_1 H25_1 119.2 .
C25_1 C26_1 C21_1 119.2(4) .
C25_1 C26_1 C29_1 119.1(4) .
C21_1 C26_1 C29_1 121.7(4) .
C28A_1 C27_1 C22_1 110.8(6) .
C28A_1 C27_1 C28B_1 117.8(8) .
C22_1 C27_1 C28B_1 113.5(7) .
C28A_1 C27_1 H27A_1 109.5 .
C22_1 C27_1 H27A_1 109.5 .
C28B_1 C27_1 H27A_1 14.0 .
C28A_1 C27_1 H27B_1 109.5 .
C22_1 C27_1 H27B_1 109.5 .
C28B_1 C27_1 H27B_1 94.3 .
H27A_1 C27_1 H27B_1 108.1 .
C28A_1 C27_1 H27C_1 13.2 .
C22_1 C27_1 H27C_1 108.9 .
C28B_1 C27_1 H27C_1 108.9 .
H27A_1 C27_1 H27C_1 98.8 .
H27B_1 C27_1 H27C_1 121.3 .
C28A_1 C27_1 H27D_1 95.1 .
C22_1 C27_1 H27D_1 108.9 .
C28B_1 C27_1 H27D_1 108.9 .
H27A_1 C27_1 H27D_1 122.1 .
H27B_1 C27_1 H27D_1 16.6 .
H27C_1 C27_1 H27D_1 107.7 .
C27_1 C28A_1 H28A_1 109.5 .
C27_1 C28A_1 H28B_1 109.5 .
H28A_1 C28A_1 H28B_1 109.5 .
C27_1 C28A_1 H28C_1 109.5 .
H28A_1 C28A_1 H28C_1 109.5 .
H28B_1 C28A_1 H28C_1 109.5 .
C27_1 C28B_1 H28D_1 109.5 .
C27_1 C28B_1 H28E_1 109.5 .
H28D_1 C28B_1 H28E_1 109.5 .
C27_1 C28B_1 H28F_1 109.5 .
H28D_1 C28B_1 H28F_1 109.5 .
H28E_1 C28B_1 H28F_1 109.5 .
C26_1 C29_1 C30_1 112.8(4) .
C26_1 C29_1 H29A_1 109.0 .
C30_1 C29_1 H29A_1 109.0 .
C26_1 C29_1 H29B_1 109.0 .
C30_1 C29_1 H29B_1 109.0 .
H29A_1 C29_1 H29B_1 107.8 .
C29_1 C30_1 H30A_1 109.5 .
C29_1 C30_1 H30B_1 109.5 .
H30A_1 C30_1 H30B_1 109.5 .
C29_1 C30_1 H30C_1 109.5 .
H30A_1 C30_1 H30C_1 109.5 .
H30B_1 C30_1 H30C_1 109.5 .
C36_1 C31_1 C32_1 123.1(4) .
C36_1 C31_1 N3_1 117.7(4) .
C32_1 C31_1 N3_1 118.9(4) .
C31_1 C32_1 C33_1 116.0(4) .
C31_1 C32_1 C37_1 124.9(4) .
C33_1 C32_1 C37_1 118.8(4) .
C34_1 C33_1 C32_1 121.9(5) .
C34_1 C33_1 H33_1 119.0 .
C32_1 C33_1 H33_1 119.0 .
C33_1 C34_1 C35_1 120.2(5) .
C33_1 C34_1 H34_1 119.9 .
C35_1 C34_1 H34_1 119.9 .
C34_1 C35_1 C36_1 121.0(5) .
C34_1 C35_1 H35_1 119.5 .
C36_1 C35_1 H35_1 119.5 .
C31_1 C36_1 C35_1 117.3(4) .
C31_1 C36_1 C39_1 125.8(4) .
C35_1 C36_1 C39_1 116.8(4) .
C32_1 C37_1 C38_1 114.1(4) .
C32_1 C37_1 H37A_1 108.7 .
C38_1 C37_1 H37A_1 108.7 .
C32_1 C37_1 H37B_1 108.7 .
C38_1 C37_1 H37B_1 108.7 .
H37A_1 C37_1 H37B_1 107.6 .
C37_1 C38_1 H38A_1 109.5 .
C37_1 C38_1 H38B_1 109.5 .
H38A_1 C38_1 H38B_1 109.5 .
C37_1 C38_1 H38C_1 109.5 .
H38A_1 C38_1 H38C_1 109.5 .
H38B_1 C38_1 H38C_1 109.5 .
C36_1 C39_1 C40_1 111.2(4) .
C36_1 C39_1 H39A_1 109.4 .
C40_1 C39_1 H39A_1 109.4 .
C36_1 C39_1 H39B_1 109.4 .
C40_1 C39_1 H39B_1 109.4 .
H39A_1 C39_1 H39B_1 108.0 .
C39_1 C40_1 H40A_1 109.5 .
C39_1 C40_1 H40B_1 109.5 .
H40A_1 C40_1 H40B_1 109.5 .
C39_1 C40_1 H40C_1 109.5 .
H40A_1 C40_1 H40C_1 109.5 .
H40B_1 C40_1 H40C_1 109.5 .
C42_1 C41_1 C46_1 122.5(4) .
C42_1 C41_1 N4_1 120.4(4) .
C46_1 C41_1 N4_1 117.1(4) .
C41_1 C42_1 C43_1 116.9(4) .
C41_1 C42_1 C47_1 121.5(4) .
C43_1 C42_1 C47_1 121.5(4) .
C44_1 C43_1 C42_1 121.3(4) .
C44_1 C43_1 H43_1 119.4 .
C42_1 C43_1 H43_1 119.4 .
C45_1 C44_1 C43_1 120.8(4) .
C45_1 C44_1 H44_1 119.6 .
C43_1 C44_1 H44_1 119.6 .
C44_1 C45_1 C46_1 120.4(4) .
C44_1 C45_1 H45_1 119.8 .
C46_1 C45_1 H45_1 119.8 .
C45_1 C46_1 C41_1 118.1(4) .
C45_1 C46_1 C49_1 118.5(4) .
C41_1 C46_1 C49_1 123.3(4) .
C42_1 C47_1 C48_1 113.3(4) .
C42_1 C47_1 H47A_1 108.9 .
C48_1 C47_1 H47A_1 108.9 .
C42_1 C47_1 H47B_1 108.9 .
C48_1 C47_1 H47B_1 108.9 .
H47A_1 C47_1 H47B_1 107.7 .
C47_1 C48_1 H48A_1 109.5 .
C47_1 C48_1 H48B_1 109.5 .
H48A_1 C48_1 H48B_1 109.5 .
C47_1 C48_1 H48C_1 109.5 .
H48A_1 C48_1 H48C_1 109.5 .
H48B_1 C48_1 H48C_1 109.5 .
C50_1 C49_1 C46_1 114.4(4) .
C50_1 C49_1 H49A_1 108.7 .
C46_1 C49_1 H49A_1 108.7 .
C50_1 C49_1 H49B_1 108.7 .
C46_1 C49_1 H49B_1 108.7 .
H49A_1 C49_1 H49B_1 107.6 .
C49_1 C50_1 H50A_1 109.5 .
C49_1 C50_1 H50B_1 109.5 .
H50A_1 C50_1 H50B_1 109.5 .
C49_1 C50_1 H50C_1 109.5 .
H50A_1 C50_1 H50C_1 109.5 .
H50B_1 C50_1 H50C_1 109.5 .
N1_1 B1_1 C1_1 136.5(4) .
N1_1 B1_1 C3_1 115.4(4) .
C1_1 B1_1 C3_1 108.1(3) .
C21_1 N1_1 B1_1 126.4(4) .
C21_1 N1_1 C5_1 110.4(3) .
B1_1 N1_1 C5_1 122.0(4) .
C1_2 C1_1 B2_1 124.2(4) .
C1_2 C1_1 B1_1 132.0(3) .
B2_1 C1_1 B1_1 103.7(3) .
C5_2 C1_2 C2_2 105.1(3) .
C5_2 C1_2 C1_1 124.3(3) .
C2_2 C1_2 C1_1 130.6(4) .
C5_2 C1_2 Fe1_2 66.8(2) .
C2_2 C1_2 Fe1_2 67.5(2) .
C1_1 C1_2 Fe1_2 129.6(3) .
C4_2 Fe1_2 C3_2 41.01(17) .
C4_2 Fe1_2 C5_2 40.70(16) .
C3_2 Fe1_2 C5_2 68.55(17) .
C4_2 Fe1_2 C10_2 125.68(18) .
C3_2 Fe1_2 C10_2 164.26(18) .
C5_2 Fe1_2 C10_2 106.50(17) .
C4_2 Fe1_2 C6_2 163.42(17) .
C3_2 Fe1_2 C6_2 154.19(18) .
C5_2 Fe1_2 C6_2 126.05(17) .
C10_2 Fe1_2 C6_2 40.65(17) .
C4_2 Fe1_2 C9_2 106.61(18) .
C3_2 Fe1_2 C9_2 126.81(18) .
C5_2 Fe1_2 C9_2 117.82(17) .
C10_2 Fe1_2 C9_2 41.01(17) .
C6_2 Fe1_2 C9_2 68.85(18) .
C4_2 Fe1_2 C2_2 68.93(17) .
C3_2 Fe1_2 C2_2 41.21(17) .
C5_2 Fe1_2 C2_2 68.17(16) .
C10_2 Fe1_2 C2_2 152.43(17) .
C6_2 Fe1_2 C2_2 119.25(17) .
C9_2 Fe1_2 C2_2 165.86(17) .
C4_2 Fe1_2 C7_2 153.96(18) .
C3_2 Fe1_2 C7_2 120.28(17) .
C5_2 Fe1_2 C7_2 164.68(17) .
C10_2 Fe1_2 C7_2 68.30(17) .
C6_2 Fe1_2 C7_2 40.79(16) .
C9_2 Fe1_2 C7_2 68.41(17) .
C2_2 Fe1_2 C7_2 109.34(17) .
C4_2 Fe1_2 C8_2 118.92(18) .
C3_2 Fe1_2 C8_2 108.61(18) .
C5_2 Fe1_2 C8_2 152.51(17) .
C10_2 Fe1_2 C8_2 68.45(17) .
C6_2 Fe1_2 C8_2 68.69(17) .
C9_2 Fe1_2 C8_2 40.54(17) .
C2_2 Fe1_2 C8_2 128.79(17) .
C7_2 Fe1_2 C8_2 40.66(17) .
C4_2 Fe1_2 C1_2 68.82(16) .
C3_2 Fe1_2 C1_2 68.96(16) .
C5_2 Fe1_2 C1_2 40.54(16) .
C10_2 Fe1_2 C1_2 117.68(17) .
C6_2 Fe1_2 C1_2 107.21(17) .
C9_2 Fe1_2 C1_2 151.78(17) .
C2_2 Fe1_2 C1_2 40.59(15) .
C7_2 Fe1_2 C1_2 127.81(17) .
C8_2 Fe1_2 C1_2 166.15(16) .
C3_2 C2_2 C1_2 108.8(4) .
C3_2 C2_2 Fe1_2 68.1(2) .
C1_2 C2_2 Fe1_2 71.9(2) .
C3_2 C2_2 H2_2 125.6 .
C1_2 C2_2 H2_2 125.6 .
Fe1_2 C2_2 H2_2 125.9 .
C4_2 C3_2 C2_2 108.0(4) .
C4_2 C3_2 Fe1_2 69.5(2) .
C2_2 C3_2 Fe1_2 70.7(2) .
C4_2 C3_2 H3_2 126.0 .
C2_2 C3_2 H3_2 126.0 .
Fe1_2 C3_2 H3_2 125.5 .
C5_2 C4_2 C3_2 107.9(4) .
C5_2 C4_2 Fe1_2 70.2(2) .
C3_2 C4_2 Fe1_2 69.5(2) .
C5_2 C4_2 H4_2 126.1 .
C3_2 C4_2 H4_2 126.1 .
Fe1_2 C4_2 H4_2 125.8 .
C4_2 C5_2 C1_2 110.2(4) .
C4_2 C5_2 Fe1_2 69.1(2) .
C1_2 C5_2 Fe1_2 72.7(2) .
C4_2 C5_2 H5_2 124.9 .
C1_2 C5_2 H5_2 124.9 .
Fe1_2 C5_2 H5_2 124.9 .
C10_2 C6_2 C7_2 107.5(4) .
C10_2 C6_2 Fe1_2 69.3(2) .
C7_2 C6_2 Fe1_2 69.9(2) .
C10_2 C6_2 H6_2 126.3 .
C7_2 C6_2 H6_2 126.3 .
Fe1_2 C6_2 H6_2 126.1 .
C6_2 C7_2 C8_2 108.3(4) .
C6_2 C7_2 Fe1_2 69.3(2) .
C8_2 C7_2 Fe1_2 69.9(2) .
C6_2 C7_2 H7_2 125.9 .
C8_2 C7_2 H7_2 125.9 .
Fe1_2 C7_2 H7_2 126.5 .
C9_2 C8_2 C7_2 107.9(4) .
C9_2 C8_2 Fe1_2 69.3(2) .
C7_2 C8_2 Fe1_2 69.4(2) .
C9_2 C8_2 H8_2 126.1 .
C7_2 C8_2 H8_2 126.1 .
Fe1_2 C8_2 H8_2 126.8 .
C8_2 C9_2 C10_2 107.7(4) .
C8_2 C9_2 Fe1_2 70.2(2) .
C10_2 C9_2 Fe1_2 69.1(2) .
C8_2 C9_2 H9_2 126.2 .
C10_2 C9_2 H9_2 126.2 .
Fe1_2 C9_2 H9_2 126.2 .
C6_2 C10_2 C9_2 108.7(4) .
C6_2 C10_2 Fe1_2 70.1(2) .
C9_2 C10_2 Fe1_2 69.9(2) .
C6_2 C10_2 H10_2 125.7 .
C9_2 C10_2 H10_2 125.7 .
Fe1_2 C10_2 H10_2 125.9 .
C5_3 C1_3 C2_3 107.4(4) .
C5_3 C1_3 C10_1 125.6(4) .
C2_3 C1_3 C10_1 127.0(4) .
C5_3 C1_3 Fe1_3 69.1(2) .
C2_3 C1_3 Fe1_3 69.3(2) .
C10_1 C1_3 Fe1_3 128.5(3) .
C9_3 Fe1_3 C10_3 41.33(18) .
C9_3 Fe1_3 C6_3 68.74(19) .
C10_3 Fe1_3 C6_3 40.50(18) .
C9_3 Fe1_3 C5_3 125.5(2) .
C10_3 Fe1_3 C5_3 106.6(2) .
C6_3 Fe1_3 C5_3 119.1(2) .
C9_3 Fe1_3 C8_3 40.8(2) .
C10_3 Fe1_3 C8_3 69.0(2) .
C6_3 Fe1_3 C8_3 68.68(19) .
C5_3 Fe1_3 C8_3 163.3(2) .
C9_3 Fe1_3 C4_3 106.8(2) .
C10_3 Fe1_3 C4_3 118.8(2) .
C6_3 Fe1_3 C4_3 153.4(2) .
C5_3 Fe1_3 C4_3 40.77(18) .
C8_3 Fe1_3 C4_3 126.1(2) .
C9_3 Fe1_3 C7_3 68.8(2) .
C10_3 Fe1_3 C7_3 68.76(19) .
C6_3 Fe1_3 C7_3 40.89(19) .
C5_3 Fe1_3 C7_3 154.1(2) .
C8_3 Fe1_3 C7_3 40.84(19) .
C4_3 Fe1_3 C7_3 164.1(2) .
C9_3 Fe1_3 C2_3 153.5(2) .
C10_3 Fe1_3 C2_3 164.27(19) .
C6_3 Fe1_3 C2_3 127.35(19) .
C5_3 Fe1_3 C2_3 68.89(19) .
C8_3 Fe1_3 C2_3 119.6(2) .
C4_3 Fe1_3 C2_3 68.35(19) .
C7_3 Fe1_3 C2_3 108.31(19) .
C9_3 Fe1_3 C3_3 118.78(19) .
C10_3 Fe1_3 C3_3 153.45(19) .
C6_3 Fe1_3 C3_3 164.8(2) .
C5_3 Fe1_3 C3_3 68.7(2) .
C8_3 Fe1_3 C3_3 107.6(2) .
C4_3 Fe1_3 C3_3 40.61(19) .
C7_3 Fe1_3 C3_3 126.9(2) .
C2_3 Fe1_3 C3_3 40.53(18) .
C9_3 Fe1_3 C1_3 163.7(2) .
C10_3 Fe1_3 C1_3 125.90(19) .
C6_3 Fe1_3 C1_3 107.89(18) .
C5_3 Fe1_3 C1_3 41.01(17) .
C8_3 Fe1_3 C1_3 154.4(2) .
C4_3 Fe1_3 C1_3 68.62(18) .
C7_3 Fe1_3 C1_3 119.83(18) .
C2_3 Fe1_3 C1_3 41.02(18) .
C3_3 Fe1_3 C1_3 68.67(19) .
C3_3 C2_3 C1_3 108.2(4) .
C3_3 C2_3 Fe1_3 69.8(3) .
C1_3 C2_3 Fe1_3 69.7(2) .
C3_3 C2_3 H2_3 125.9 .
C1_3 C2_3 H2_3 125.9 .
Fe1_3 C2_3 H2_3 126.2 .
C2_3 C3_3 C4_3 108.1(5) .
C2_3 C3_3 Fe1_3 69.6(3) .
C4_3 C3_3 Fe1_3 69.5(3) .
C2_3 C3_3 H3_3 126.0 .
C4_3 C3_3 H3_3 126.0 .
Fe1_3 C3_3 H3_3 126.5 .
C3_3 C4_3 C5_3 108.5(4) .
C3_3 C4_3 Fe1_3 69.9(3) .
C5_3 C4_3 Fe1_3 69.5(3) .
C3_3 C4_3 H4_3 125.7 .
C5_3 C4_3 H4_3 125.7 .
Fe1_3 C4_3 H4_3 126.4 .
C4_3 C5_3 C1_3 107.8(4) .
C4_3 C5_3 Fe1_3 69.7(3) .
C1_3 C5_3 Fe1_3 69.9(2) .
C4_3 C5_3 H5_3 126.1 .
C1_3 C5_3 H5_3 126.1 .
Fe1_3 C5_3 H5_3 125.9 .
C10_3 C6_3 C7_3 108.6(4) .
C10_3 C6_3 Fe1_3 69.6(3) .
C7_3 C6_3 Fe1_3 69.9(3) .
C10_3 C6_3 H6_3 125.7 .
C7_3 C6_3 H6_3 125.7 .
Fe1_3 C6_3 H6_3 126.5 .
C6_3 C7_3 C8_3 107.6(4) .
C6_3 C7_3 Fe1_3 69.2(3) .
C8_3 C7_3 Fe1_3 69.5(3) .
C6_3 C7_3 H7_3 126.2 .
C8_3 C7_3 H7_3 126.2 .
Fe1_3 C7_3 H7_3 126.6 .
C9_3 C8_3 C7_3 108.0(4) .
C9_3 C8_3 Fe1_3 69.0(3) .
C7_3 C8_3 Fe1_3 69.7(3) .
C9_3 C8_3 H8_3 126.0 .
C7_3 C8_3 H8_3 126.0 .
Fe1_3 C8_3 H8_3 126.8 .
C8_3 C9_3 C10_3 108.1(4) .
C8_3 C9_3 Fe1_3 70.2(2) .
C10_3 C9_3 Fe1_3 69.5(2) .
C8_3 C9_3 H9_3 126.0 .
C10_3 C9_3 H9_3 126.0 .
Fe1_3 C9_3 H9_3 125.9 .
C6_3 C10_3 C9_3 107.7(4) .
C6_3 C10_3 Fe1_3 69.9(3) .
C9_3 C10_3 Fe1_3 69.1(3) .
C6_3 C10_3 H10_3 126.1 .
C9_3 C10_3 H10_3 126.1 .
Fe1_3 C10_3 H10_3 126.4 .
C3_9 C1_9 C2_9 120.8(6) 2_576
C3_9 C1_9 H1_9 119.6 2_576
C2_9 C1_9 H1_9 119.6 .
C1_9 C2_9 C3_9 120.8(6) .
C1_9 C2_9 H2_9 119.6 .
C3_9 C2_9 H2_9 119.6 .
C1_9 C3_9 C2_9 118.5(7) 2_576
C1_9 C3_9 H3_9 120.8 2_576
C2_9 C3_9 H3_9 120.8 .

loop_
_geom_bond_atom_site_label_1
_geom_bond_atom_site_label_2
_geom_bond_distance
_geom_bond_site_symmetry_2
B2_1 C1_1 1.479(6) .
B2_1 C2_1 1.591(6) .
B2_1 C6_1 1.606(6) .
C2_1 C3_1 1.543(5) .
C2_1 H2A_1 0.9900 .
C2_1 H2AB_1 0.9900 .
N2_1 C11_4 1.432(9) .
N2_1 C11_5 1.449(12) .
N2_1 C4_1 1.462(5) .
N2_1 C3_1 1.469(5) .
C3_1 C9_1 1.490(6) .
C3_1 B1_1 1.609(6) .
N3_1 C6_1 1.339(5) .
N3_1 C31_1 1.442(5) .
N3_1 C7_1 1.482(5) .
C4_1 C5_1 1.505(6) .
C4_1 H4A_1 0.9900 .
C4_1 H4AB_1 0.9900 .
N4_1 C6_1 1.338(5) .
N4_1 C41_1 1.435(5) .
N4_1 C8_1 1.487(5) .
C5_1 N1_1 1.484(6) .
C5_1 H5A_1 0.9900 .
C5_1 H5AB_1 0.9900 .
C7_1 C8_1 1.500(6) .
C7_1 H7A_1 0.9900 .
C7_1 H7AB_1 0.9900 .
C8_1 H8A_1 0.9900 .
C8_1 H8AB_1 0.9900 .
C9_1 C10_1 1.185(6) .
C10_1 C1_3 1.437(6) .
C11_4 C16_5 1.35(3) .
C11_4 C12_4 1.3900 .
C11_4 C16_4 1.3900 .
C11_4 C12_5 1.44(3) .
C12_4 C11_5 1.34(3) .
C12_4 C17_4 1.37(2) .
C12_4 C13_4 1.3900 .
C12_4 C17_5 1.60(3) .
C12_4 C13_5 1.60(2) .
C13_4 C12_5 1.20(2) .
C13_4 C14_4 1.3900 .
C13_4 C14_5 1.73(2) .
C13_4 H13_4 0.9500 .
C14_4 C13_5 1.04(2) .
C14_4 C15_4 1.3900 .
C14_4 C15_5 1.727(17) .
C14_4 H14_4 0.9500 .
C15_4 C14_5 1.053(18) .
C15_4 C16_4 1.3900 .
C15_4 C16_5 1.59(2) .
C15_4 H15_4 0.9500 .
C16_4 C15_5 1.22(3) .
C16_4 C11_5 1.43(3) .
C16_4 C19_4 1.589(16) .
C16_4 C19_5 1.606(17) .
C17_4 C18_4 1.495(18) .
C17_4 C12_5 1.52(2) .
C17_4 C18_5 1.64(3) .
C17_4 H17A_4 0.9900 .
C17_4 H17B_4 0.9900 .
C18_4 C18_5 0.650(19) .
C18_4 C17_5 1.53(3) .
C18_4 H18A_4 0.9800 .
C18_4 H18B_4 0.9800 .
C18_4 H18C_4 0.9800 .
C19_4 C19_5 0.653(18) .
C19_4 C20_5 1.255(17) .
C19_4 C16_5 1.49(2) .
C19_4 C20_4 1.584(18) .
C19_4 H19A_4 0.9900 .
C19_4 H19B_4 0.9900 .
C20_4 C20_5 1.047(17) .
C20_4 C19_5 1.308(17) .
C20_4 H20A_4 0.9800 .
C20_4 H20B_4 0.9800 .
C20_4 H20C_4 0.9800 .
C11_5 C12_5 1.3900 .
C11_5 C16_5 1.3900 .
C12_5 C13_5 1.3900 .
C12_5 C17_5 1.77(3) .
C13_5 C14_5 1.3900 .
C13_5 H13_5 0.9500 .
C14_5 C15_5 1.3900 .
C14_5 H14_5 0.9500 .
C15_5 C16_5 1.3900 .
C15_5 H15_5 0.9500 .
C16_5 C19_5 1.421(19) .
C17_5 C18_5 1.51(3) .
C17_5 H17A_5 0.9900 .
C17_5 H17B_5 0.9900 .
C18_5 H18A_5 0.9800 .
C18_5 H18B_5 0.9800 .
C18_5 H18C_5 0.9800 .
C19_5 C20_5 1.46(3) .
C19_5 H19A_5 0.9900 .
C19_5 H19B_5 0.9900 .
C20_5 H20A_5 0.9800 .
C20_5 H20B_5 0.9800 .
C20_5 H20C_5 0.9800 .
C21_1 C22_1 1.398(6) .
C21_1 C26_1 1.409(6) .
C21_1 N1_1 1.416(5) .
C22_1 C23_1 1.385(7) .
C22_1 C27_1 1.501(7) .
C23_1 C24_1 1.393(7) .
C23_1 H23_1 0.9500 .
C24_1 C25_1 1.364(7) .
C24_1 H24_1 0.9500 .
C25_1 C26_1 1.379(6) .
C25_1 H25_1 0.9500 .
C26_1 C29_1 1.503(6) .
C27_1 C28A_1 1.466(11) .
C27_1 C28B_1 1.549(14) .
C27_1 H27A_1 0.9900 .
C27_1 H27B_1 0.9900 .
C27_1 H27C_1 0.9900 .
C27_1 H27D_1 0.9900 .
C28A_1 H28A_1 0.9800 .
C28A_1 H28B_1 0.9800 .
C28A_1 H28C_1 0.9800 .
C28B_1 H28D_1 0.9800 .
C28B_1 H28E_1 0.9800 .
C28B_1 H28F_1 0.9800 .
C29_1 C30_1 1.548(6) .
C29_1 H29A_1 0.9900 .
C29_1 H29B_1 0.9900 .
C30_1 H30A_1 0.9800 .
C30_1 H30B_1 0.9800 .
C30_1 H30C_1 0.9800 .
C31_1 C36_1 1.387(6) .
C31_1 C32_1 1.400(6) .
C32_1 C33_1 1.401(6) .
C32_1 C37_1 1.498(6) .
C33_1 C34_1 1.367(7) .
C33_1 H33_1 0.9500 .
C34_1 C35_1 1.369(7) .
C34_1 H34_1 0.9500 .
C35_1 C36_1 1.395(6) .
C35_1 H35_1 0.9500 .
C36_1 C39_1 1.496(6) .
C37_1 C38_1 1.540(7) .
C37_1 H37A_1 0.9900 .
C37_1 H37B_1 0.9900 .
C38_1 H38A_1 0.9800 .
C38_1 H38B_1 0.9800 .
C38_1 H38C_1 0.9800 .
C39_1 C40_1 1.541(6) .
C39_1 H39A_1 0.9900 .
C39_1 H39B_1 0.9900 .
C40_1 H40A_1 0.9800 .
C40_1 H40B_1 0.9800 .
C40_1 H40C_1 0.9800 .
C41_1 C42_1 1.393(6) .
C41_1 C46_1 1.400(6) .
C42_1 C43_1 1.395(6) .
C42_1 C47_1 1.505(6) .
C43_1 C44_1 1.376(6) .
C43_1 H43_1 0.9500 .
C44_1 C45_1 1.373(6) .
C44_1 H44_1 0.9500 .
C45_1 C46_1 1.387(6) .
C45_1 H45_1 0.9500 .
C46_1 C49_1 1.523(6) .
C47_1 C48_1 1.520(6) .
C47_1 H47A_1 0.9900 .
C47_1 H47B_1 0.9900 .
C48_1 H48A_1 0.9800 .
C48_1 H48B_1 0.9800 .
C48_1 H48C_1 0.9800 .
C49_1 C50_1 1.497(7) .
C49_1 H49A_1 0.9900 .
C49_1 H49B_1 0.9900 .
C50_1 H50A_1 0.9800 .
C50_1 H50B_1 0.9800 .
C50_1 H50C_1 0.9800 .
B1_1 N1_1 1.434(6) .
B1_1 C1_1 1.554(6) .
C1_1 C1_2 1.474(6) .
C1_2 C5_2 1.434(6) .
C1_2 C2_2 1.441(5) .
C1_2 Fe1_2 2.106(4) .
Fe1_2 C4_2 2.012(4) .
Fe1_2 C3_2 2.012(4) .
Fe1_2 C5_2 2.027(4) .
Fe1_2 C10_2 2.029(4) .
Fe1_2 C6_2 2.039(4) .
Fe1_2 C9_2 2.040(4) .
Fe1_2 C2_2 2.046(4) .
Fe1_2 C7_2 2.047(4) .
Fe1_2 C8_2 2.053(4) .
C2_2 C3_2 1.429(6) .
C2_2 H2_2 0.9500 .
C3_2 C4_2 1.410(6) .
C3_2 H3_2 0.9500 .
C4_2 C5_2 1.405(6) .
C4_2 H4_2 0.9500 .
C5_2 H5_2 0.9500 .
C6_2 C10_2 1.413(6) .
C6_2 C7_2 1.424(6) .
C6_2 H6_2 0.9500 .
C7_2 C8_2 1.424(6) .
C7_2 H7_2 0.9500 .
C8_2 C9_2 1.418(6) .
C8_2 H8_2 0.9500 .
C9_2 C10_2 1.425(6) .
C9_2 H9_2 0.9500 .
C10_2 H10_2 0.9500 .
C1_3 C5_3 1.426(6) .
C1_3 C2_3 1.428(7) .
C1_3 Fe1_3 2.041(4) .
Fe1_3 C9_3 2.017(4) .
Fe1_3 C10_3 2.022(4) .
Fe1_3 C6_3 2.027(4) .
Fe1_3 C5_3 2.030(4) .
Fe1_3 C8_3 2.032(4) .
Fe1_3 C4_3 2.033(5) .
Fe1_3 C7_3 2.035(5) .
Fe1_3 C2_3 2.036(4) .
Fe1_3 C3_3 2.039(5) .
C2_3 C3_3 1.411(6) .
C2_3 H2_3 0.9500 .
C3_3 C4_3 1.413(7) .
C3_3 H3_3 0.9500 .
C4_3 C5_3 1.415(7) .
C4_3 H4_3 0.9500 .
C5_3 H5_3 0.9500 .
C6_3 C10_3 1.401(6) .
C6_3 C7_3 1.419(7) .
C6_3 H6_3 0.9500 .
C7_3 C8_3 1.419(7) .
C7_3 H7_3 0.9500 .
C8_3 C9_3 1.410(7) .
C8_3 H8_3 0.9500 .
C9_3 C10_3 1.425(6) .
C9_3 H9_3 0.9500 .
C10_3 H10_3 0.9500 .
C1_9 C3_9 1.371(8) 2_576
C1_9 C2_9 1.392(9) .
C1_9 H1_9 0.9500 .
C2_9 C3_9 1.394(8) .
C2_9 H2_9 0.9500 .
C3_9 H3_9 0.9500 .

loop_
_geom_torsion_atom_site_label_1
_geom_torsion_atom_site_label_2
_geom_torsion_atom_site_label_3
_geom_torsion_atom_site_label_4
_geom_torsion
_geom_torsion_site_symmetry_1
_geom_torsion_site_symmetry_4
C1_1 B2_1 C2_1 C3_1 16.4(5) . .
C6_1 B2_1 C2_1 C3_1 -164.1(3) . .
C11_4 N2_1 C3_1 C9_1 101.1(9) . .
C11_5 N2_1 C3_1 C9_1 97.3(12) . .
C4_1 N2_1 C3_1 C9_1 -61.4(5) . .
C11_4 N2_1 C3_1 C2_1 -25.6(9) . .
C11_5 N2_1 C3_1 C2_1 -29.4(13) . .
C4_1 N2_1 C3_1 C2_1 171.8(4) . .
C11_4 N2_1 C3_1 B1_1 -142.9(8) . .
C11_5 N2_1 C3_1 B1_1 -146.7(12) . .
C4_1 N2_1 C3_1 B1_1 54.6(5) . .
B2_1 C2_1 C3_1 N2_1 -147.9(4) . .
B2_1 C2_1 C3_1 C9_1 83.7(4) . .
B2_1 C2_1 C3_1 B1_1 -25.7(4) . .
C11_4 N2_1 C4_1 C5_1 132.7(8) . .
C11_5 N2_1 C4_1 C5_1 135.5(11) . .
C3_1 N2_1 C4_1 C5_1 -64.8(5) . .
N2_1 C4_1 C5_1 N1_1 46.4(6) . .
C41_1 N4_1 C6_1 N3_1 171.7(4) . .
C8_1 N4_1 C6_1 N3_1 -6.7(5) . .
C41_1 N4_1 C6_1 B2_1 -6.7(6) . .
C8_1 N4_1 C6_1 B2_1 174.9(3) . .
C31_1 N3_1 C6_1 N4_1 -165.8(4) . .
C7_1 N3_1 C6_1 N4_1 -8.9(5) . .
C31_1 N3_1 C6_1 B2_1 12.4(7) . .
C7_1 N3_1 C6_1 B2_1 169.3(4) . .
C1_1 B2_1 C6_1 N4_1 -133.7(5) . .
C2_1 B2_1 C6_1 N4_1 46.9(5) . .
C1_1 B2_1 C6_1 N3_1 48.3(7) . .
C2_1 B2_1 C6_1 N3_1 -131.1(4) . .
C6_1 N3_1 C7_1 C8_1 20.2(5) . .
C31_1 N3_1 C7_1 C8_1 179.2(4) . .
C6_1 N4_1 C8_1 C7_1 18.7(4) . .
C41_1 N4_1 C8_1 C7_1 -159.9(4) . .
N3_1 C7_1 C8_1 N4_1 -21.6(4) . .
C11_5 N2_1 C11_4 C16_5 -122(24) . .
C4_1 N2_1 C11_4 C16_5 -77(2) . .
C3_1 N2_1 C11_4 C16_5 122.3(17) . .
C11_5 N2_1 C11_4 C12_4 52(22) . .
C4_1 N2_1 C11_4 C12_4 96.8(8) . .
C3_1 N2_1 C11_4 C12_4 -63.7(10) . .
C11_5 N2_1 C11_4 C16_4 -131(23) . .
C4_1 N2_1 C11_4 C16_4 -85.6(10) . .
C3_1 N2_1 C11_4 C16_4 113.9(8) . .
C11_5 N2_1 C11_4 C12_5 55(22) . .
C4_1 N2_1 C11_4 C12_5 100(2) . .
C3_1 N2_1 C11_4 C12_5 -61(3) . .
C16_5 C11_4 C12_4 C11_5 94(21) . .
C16_4 C11_4 C12_4 C11_5 103(20) . .
N2_1 C11_4 C12_4 C11_5 -79(20) . .
C12_5 C11_4 C12_4 C11_5 117(26) . .
C16_5 C11_4 C12_4 C17_4 175(3) . .
C16_4 C11_4 C12_4 C17_4 -175.9(17) . .
N2_1 C11_4 C12_4 C17_4 1.7(15) . .
C12_5 C11_4 C12_4 C17_4 -162(12) . .
C16_5 C11_4 C12_4 C13_4 -9.2(18) . .
C16_4 C11_4 C12_4 C13_4 0.0 . .
N2_1 C11_4 C12_4 C13_4 177.6(12) . .
C12_5 C11_4 C12_4 C13_4 14(10) . .
C16_5 C11_4 C12_4 C17_5 160(2) . .
C16_4 C11_4 C12_4 C17_5 169.5(15) . .
N2_1 C11_4 C12_4 C17_5 -12.9(14) . .
C12_5 C11_4 C12_4 C17_5 -177(11) . .
C16_5 C11_4 C12_4 C13_5 -12(2) . .
C16_4 C11_4 C12_4 C13_5 -2.6(13) . .
N2_1 C11_4 C12_4 C13_5 175.0(18) . .
C12_5 C11_4 C12_4 C13_5 11(9) . .
C11_5 C12_4 C13_4 C12_5 -37(20) . .
C17_4 C12_4 C13_4 C12_5 143(22) . .
C11_4 C12_4 C13_4 C12_5 -34(21) . .
C17_5 C12_4 C13_4 C12_5 156(22) . .
C13_5 C12_4 C13_4 C12_5 -21(17) . .
C11_5 C12_4 C13_4 C14_4 -3(2) . .
C17_4 C12_4 C13_4 C14_4 176.7(14) . .
C11_4 C12_4 C13_4 C14_4 0.0 . .
C17_5 C12_4 C13_4 C14_4 -170.3(14) . .
C13_5 C12_4 C13_4 C14_4 13(6) . .
C11_5 C12_4 C13_4 C14_5 -2(2) . .
C17_4 C12_4 C13_4 C14_5 178.0(17) . .
C11_4 C12_4 C13_4 C14_5 1.3(11) . .
C17_5 C12_4 C13_4 C14_5 -169.1(17) . .
C13_5 C12_4 C13_4 C14_5 14(5) . .
C12_5 C13_4 C14_4 C13_5 -90(18) . .
C12_4 C13_4 C14_4 C13_5 -93(18) . .
C14_5 C13_4 C14_4 C13_5 -102(21) . .
C12_5 C13_4 C14_4 C15_4 3(2) . .
C12_4 C13_4 C14_4 C15_4 0.0 . .
C14_5 C13_4 C14_4 C15_4 -9(8) . .
C12_5 C13_4 C14_4 C15_5 9(3) . .
C12_4 C13_4 C14_4 C15_5 5.9(11) . .
C14_5 C13_4 C14_4 C15_5 -3(7) . .
C13_5 C14_4 C15_4 C14_5 173(11) . .
C13_4 C14_4 C15_4 C14_5 169(9) . .
C15_5 C14_4 C15_4 C14_5 96(14) . .
C13_5 C14_4 C15_4 C16_4 4(2) . .
C13_4 C14_4 C15_4 C16_4 0.0 . .
C15_5 C14_4 C15_4 C16_4 -73(10) . .
C13_5 C14_4 C15_4 C16_5 12(3) . .
C13_4 C14_4 C15_4 C16_5 7.2(14) . .
C15_5 C14_4 C15_4 C16_5 -66(9) . .
C14_5 C15_4 C16_4 C15_5 147(7) . .
C14_4 C15_4 C16_4 C15_5 149(6) . .
C16_5 C15_4 C16_4 C15_5 47(9) . .
C14_5 C15_4 C16_4 C11_4 -3(2) . .
C14_4 C15_4 C16_4 C11_4 0.0 . .
C16_5 C15_4 C16_4 C11_4 -102(10) . .
C14_5 C15_4 C16_4 C11_5 1(3) . .
C14_4 C15_4 C16_4 C11_5 3.1(18) . .
C16_5 C15_4 C16_4 C11_5 -99(11) . .
C14_5 C15_4 C16_4 C19_4 -179(2) . .
C14_4 C15_4 C16_4 C19_4 -176.4(11) . .
C16_5 C15_4 C16_4 C19_4 82(10) . .
C14_5 C15_4 C16_4 C19_5 156(2) . .
C14_4 C15_4 C16_4 C19_5 158.2(14) . .
C16_5 C15_4 C16_4 C19_5 56(10) . .
C16_5 C11_4 C16_4 C15_5 127(8) . .
C12_4 C11_4 C16_4 C15_5 -9.8(18) . .
N2_1 C11_4 C16_4 C15_5 173(2) . .
C12_5 C11_4 C16_4 C15_5 -12(3) . .
C16_5 C11_4 C16_4 C15_4 137(7) . .
C12_4 C11_4 C16_4 C15_4 0.0 . .
N2_1 C11_4 C16_4 C15_4 -177.5(12) . .
C12_5 C11_4 C16_4 C15_4 -2.2(17) . .
C16_5 C11_4 C16_4 C11_5 77(21) . .
C12_4 C11_4 C16_4 C11_5 -60(19) . .
N2_1 C11_4 C16_4 C11_5 123(19) . .
C12_5 C11_4 C16_4 C11_5 -62(18) . .
C16_5 C11_4 C16_4 C19_4 -47(6) . .
C12_4 C11_4 C16_4 C19_4 176.3(11) . .
N2_1 C11_4 C16_4 C19_4 -1.2(12) . .
C12_5 C11_4 C16_4 C19_4 174.1(19) . .
C16_5 C11_4 C16_4 C19_5 -26(6) . .
C12_4 C11_4 C16_4 C19_5 -162.6(12) . .
N2_1 C11_4 C16_4 C19_5 19.9(12) . .
C12_5 C11_4 C16_4 C19_5 -165(2) . .
C11_5 C12_4 C17_4 C18_4 -161(2) . .
C11_4 C12_4 C17_4 C18_4 -164.5(9) . .
C13_4 C12_4 C17_4 C18_4 19.3(13) . .
C17_5 C12_4 C17_4 C18_4 -99(7) . .
C13_5 C12_4 C17_4 C18_4 23(2) . .
C11_5 C12_4 C17_4 C12_5 161(17) . .
C11_4 C12_4 C17_4 C12_5 157(15) . .
C13_4 C12_4 C17_4 C12_5 -19(14) . .
C17_5 C12_4 C17_4 C12_5 -138(15) . .
C13_5 C12_4 C17_4 C12_5 -16(13) . .
C11_5 C12_4 C17_4 C18_5 -138(3) . .
C11_4 C12_4 C17_4 C18_5 -141.4(13) . .
C13_4 C12_4 C17_4 C18_5 42.3(17) . .
C17_5 C12_4 C17_4 C18_5 -76(7) . .
C13_5 C12_4 C17_4 C18_5 46(3) . .
C12_4 C17_4 C18_4 C18_5 129(3) . .
C12_5 C17_4 C18_4 C18_5 134(3) . .
C12_4 C17_4 C18_4 C17_5 118(6) . .
C12_5 C17_4 C18_4 C17_5 122(6) . .
C18_5 C17_4 C18_4 C17_5 -12(6) . .
C15_5 C16_4 C19_4 C19_5 -116(3) . .
C15_4 C16_4 C19_4 C19_5 -125(2) . .
C11_4 C16_4 C19_4 C19_5 59(2) . .
C11_5 C16_4 C19_4 C19_5 56(3) . .
C15_5 C16_4 C19_4 C20_5 -27(2) . .
C15_4 C16_4 C19_4 C20_5 -35(2) . .
C11_4 C16_4 C19_4 C20_5 148.5(16) . .
C11_5 C16_4 C19_4 C20_5 145(2) . .
C19_5 C16_4 C19_4 C20_5 89(3) . .
C15_5 C16_4 C19_4 C16_5 -123(9) . .
C15_4 C16_4 C19_4 C16_5 -131(8) . .
C11_4 C16_4 C19_4 C16_5 52(7) . .
C11_5 C16_4 C19_4 C16_5 49(7) . .
C19_5 C16_4 C19_4 C16_5 -7(8) . .
C15_5 C16_4 C19_4 C20_4 -71.5(18) . .
C15_4 C16_4 C19_4 C20_4 -79.9(13) . .
C11_4 C16_4 C19_4 C20_4 103.7(11) . .
C11_5 C16_4 C19_4 C20_4 101(2) . .
C19_5 C16_4 C19_4 C20_4 45(2) . .
C19_5 C19_4 C20_4 C20_5 172(3) . .
C16_5 C19_4 C20_4 C20_5 120.6(16) . .
C16_4 C19_4 C20_4 C20_5 113.4(15) . .
C20_5 C19_4 C20_4 C19_5 -172(3) . .
C16_5 C19_4 C20_4 C19_5 -52(2) . .
C16_4 C19_4 C20_4 C19_5 -59(2) . .
C17_4 C12_4 C11_5 C12_5 -165(13) . .
C11_4 C12_4 C11_5 C12_5 -64(26) . .
C13_4 C12_4 C11_5 C12_5 15(10) . .
C17_5 C12_4 C11_5 C12_5 -179(13) . .
C13_5 C12_4 C11_5 C12_5 12(9) . .
C17_4 C12_4 C11_5 C16_5 178.5(10) . .
C11_4 C12_4 C11_5 C16_5 -80(20) . .
C13_4 C12_4 C11_5 C16_5 -1(3) . .
C17_5 C12_4 C11_5 C16_5 164.6(12) . .
C13_5 C12_4 C11_5 C16_5 -5(4) . .
C17_4 C12_4 C11_5 C16_4 -173.5(14) . .
C11_4 C12_4 C11_5 C16_4 -72(19) . .
C13_4 C12_4 C11_5 C16_4 7(4) . .
C17_5 C12_4 C11_5 C16_4 172.7(16) . .
C13_5 C12_4 C11_5 C16_4 3(4) . .
C17_4 C12_4 C11_5 N2_1 -6(4) . .
C11_4 C12_4 C11_5 N2_1 96(21) . .
C13_4 C12_4 C11_5 N2_1 174.4(9) . .
C17_5 C12_4 C11_5 N2_1 -20(4) . .
C13_5 C12_4 C11_5 N2_1 171.2(13) . .
C15_5 C16_4 C11_5 C12_4 -17(5) . .
C15_4 C16_4 C11_5 C12_4 -6(4) . .
C11_4 C16_4 C11_5 C12_4 115(21) . .
C19_4 C16_4 C11_5 C12_4 173.0(17) . .
C19_5 C16_4 C11_5 C12_4 -167(2) . .
C15_5 C16_4 C11_5 C12_5 -18(3) . .
C15_4 C16_4 C11_5 C12_5 -8(2) . .
C11_4 C16_4 C11_5 C12_5 114(19) . .
C19_4 C16_4 C11_5 C12_5 171.6(9) . .
C19_5 C16_4 C11_5 C12_5 -168.0(9) . .
C15_5 C16_4 C11_5 C16_5 125(9) . .
C15_4 C16_4 C11_5 C16_5 136(7) . .
C11_4 C16_4 C11_5 C16_5 -103(21) . .
C19_4 C16_4 C11_5 C16_5 -45(5) . .
C19_5 C16_4 C11_5 C16_5 -24(6) . .
C15_5 C16_4 C11_5 N2_1 175.0(16) . .
C15_4 C16_4 C11_5 N2_1 -174.6(8) . .
C11_4 C16_4 C11_5 N2_1 -53(18) . .
C19_4 C16_4 C11_5 N2_1 5(3) . .
C19_5 C16_4 C11_5 N2_1 25(3) . .
C11_4 N2_1 C11_5 C12_4 -123(24) . .
C4_1 N2_1 C11_5 C12_4 100(2) . .
C3_1 N2_1 C11_5 C12_4 -57(3) . .
C11_4 N2_1 C11_5 C12_5 -119(23) . .
C4_1 N2_1 C11_5 C12_5 104.3(12) . .
C3_1 N2_1 C11_5 C12_5 -52.6(18) . .
C11_4 N2_1 C11_5 C16_5 53(22) . .
C4_1 N2_1 C11_5 C16_5 -83.2(12) . .
C3_1 N2_1 C11_5 C16_5 120.0(9) . .
C11_4 N2_1 C11_5 C16_4 45(21) . .
C4_1 N2_1 C11_5 C16_4 -92(2) . .
C3_1 N2_1 C11_5 C16_4 111.6(18) . .
C14_4 C13_4 C12_5 C11_5 -10(3) . .
C12_4 C13_4 C12_5 C11_5 137(23) . .
C14_5 C13_4 C12_5 C11_5 -9(4) . .
C14_4 C13_4 C12_5 C13_5 12(6) . .
C12_4 C13_4 C12_5 C13_5 160(17) . .
C14_5 C13_4 C12_5 C13_5 14(5) . .
C14_4 C13_4 C12_5 C11_4 -6(5) . .
C12_4 C13_4 C12_5 C11_4 141(24) . .
C14_5 C13_4 C12_5 C11_4 -5(5) . .
C14_4 C13_4 C12_5 C17_4 178.9(8) . .
C12_4 C13_4 C12_5 C17_4 -33(20) . .
C14_5 C13_4 C12_5 C17_4 -179.5(12) . .
C14_4 C13_4 C12_5 C17_5 -169.3(10) . .
C12_4 C13_4 C12_5 C17_5 -22(20) . .
C14_5 C13_4 C12_5 C17_5 -167.7(14) . .
C12_4 C11_5 C12_5 C13_4 -159(14) . .
C16_5 C11_5 C12_5 C13_4 6(2) . .
C16_4 C11_5 C12_5 C13_4 13(3) . .
N2_1 C11_5 C12_5 C13_4 178(3) . .
C12_4 C11_5 C12_5 C13_5 -165(12) . .
C16_5 C11_5 C12_5 C13_5 0.0 . .
C16_4 C11_5 C12_5 C13_5 7.0(14) . .
N2_1 C11_5 C12_5 C13_5 172(2) . .
C12_4 C11_5 C12_5 C11_4 121(27) . .
C16_5 C11_5 C12_5 C11_4 -73(20) . .
C16_4 C11_5 C12_5 C11_4 -66(20) . .
N2_1 C11_5 C12_5 C11_4 98(21) . .
C12_4 C11_5 C12_5 C17_4 12(10) . .
C16_5 C11_5 C12_5 C17_4 176.6(18) . .
C16_4 C11_5 C12_5 C17_4 -176(2) . .
N2_1 C11_5 C12_5 C17_4 -11.5(17) . .
C12_4 C11_5 C12_5 C17_5 1(10) . .
C16_5 C11_5 C12_5 C17_5 166.0(17) . .
C16_4 C11_5 C12_5 C17_5 173(2) . .
N2_1 C11_5 C12_5 C17_5 -22.0(17) . .
C16_5 C11_4 C12_5 C13_4 -2(6) . .
C12_4 C11_4 C12_5 C13_4 -161(14) . .
C16_4 C11_4 C12_5 C13_4 6(5) . .
N2_1 C11_4 C12_5 C13_4 -179(2) . .
C16_5 C11_4 C12_5 C11_5 101(21) . .
C12_4 C11_4 C12_5 C11_5 -58(26) . .
C16_4 C11_4 C12_5 C11_5 109(21) . .
N2_1 C11_4 C12_5 C11_5 -76(20) . .
C16_5 C11_4 C12_5 C13_5 -7(4) . .
C12_4 C11_4 C12_5 C13_5 -166(12) . .
C16_4 C11_4 C12_5 C13_5 1(2) . .
N2_1 C11_4 C12_5 C13_5 176.2(7) . .
C16_5 C11_4 C12_5 C17_4 172.7(15) . .
C12_4 C11_4 C12_5 C17_4 14(9) . .
C16_4 C11_4 C12_5 C17_4 -179.2(10) . .
N2_1 C11_4 C12_5 C17_4 -4(4) . .
C16_5 C11_4 C12_5 C17_5 161.8(17) . .
C12_4 C11_4 C12_5 C17_5 3(9) . .
C16_4 C11_4 C12_5 C17_5 169.8(10) . .
N2_1 C11_4 C12_5 C17_5 -15(3) . .
C12_4 C17_4 C12_5 C13_4 157(16) . .
C18_4 C17_4 C12_5 C13_4 14(3) . .
C18_5 C17_4 C12_5 C13_4 35(3) . .
C12_4 C17_4 C12_5 C11_5 -16(14) . .
C18_4 C17_4 C12_5 C11_5 -158.7(10) . .
C18_5 C17_4 C12_5 C11_5 -138.1(12) . .
C12_4 C17_4 C12_5 C13_5 161(15) . .
C18_4 C17_4 C12_5 C13_5 17.7(18) . .
C18_5 C17_4 C12_5 C13_5 38(2) . .
C12_4 C17_4 C12_5 C11_4 -19(12) . .
C18_4 C17_4 C12_5 C11_4 -161.8(19) . .
C18_5 C17_4 C12_5 C11_4 -141(2) . .
C12_4 C17_4 C12_5 C17_5 44(16) . .
C18_4 C17_4 C12_5 C17_5 -99(7) . .
C18_5 C17_4 C12_5 C17_5 -78(7) . .
C13_4 C14_4 C13_5 C14_5 83(22) . .
C15_4 C14_4 C13_5 C14_5 -6(9) . .
C15_5 C14_4 C13_5 C14_5 0(9) . .
C13_4 C14_4 C13_5 C12_5 83(17) . .
C15_4 C14_4 C13_5 C12_5 -6(3) . .
C15_5 C14_4 C13_5 C12_5 0(3) . .
C13_4 C14_4 C13_5 C12_4 81(17) . .
C15_4 C14_4 C13_5 C12_4 -9(4) . .
C15_5 C14_4 C13_5 C12_4 -3(4) . .
C13_4 C12_5 C13_5 C14_4 -161(9) . .
C11_5 C12_5 C13_5 C14_4 0(2) . .
C11_4 C12_5 C13_5 C14_4 3(3) . .
C17_4 C12_5 C13_5 C14_4 -176(3) . .
C17_5 C12_5 C13_5 C14_4 -163(3) . .
C13_4 C12_5 C13_5 C14_5 -161(7) . .
C11_5 C12_5 C13_5 C14_5 0.0 . .
C11_4 C12_5 C13_5 C14_5 3.3(18) . .
C17_4 C12_5 C13_5 C14_5 -176(2) . .
C17_5 C12_5 C13_5 C14_5 -163(2) . .
C13_4 C12_5 C13_5 C12_4 -34(25) . .
C11_5 C12_5 C13_5 C12_4 127(30) . .
C11_4 C12_5 C13_5 C12_4 130(31) . .
C17_4 C12_5 C13_5 C12_4 -49(28) . .
C17_5 C12_5 C13_5 C12_4 -36(28) . .
C11_5 C12_4 C13_5 C14_4 5(5) . .
C17_4 C12_4 C13_5 C14_4 -178(2) . .
C11_4 C12_4 C13_5 C14_4 8(4) . .
C13_4 C12_4 C13_5 C14_4 -161(9) . .
C17_5 C12_4 C13_5 C14_4 -164(2) . .
C11_5 C12_4 C13_5 C14_5 4(3) . .
C17_4 C12_4 C13_5 C14_5 -178.5(9) . .
C11_4 C12_4 C13_5 C14_5 7(2) . .
C13_4 C12_4 C13_5 C14_5 -161(7) . .
C17_5 C12_4 C13_5 C14_5 -164.4(12) . .
C11_5 C12_4 C13_5 C12_5 -50(28) . .
C17_4 C12_4 C13_5 C12_5 127(30) . .
C11_4 C12_4 C13_5 C12_5 -47(29) . .
C13_4 C12_4 C13_5 C12_5 145(26) . .
C17_5 C12_4 C13_5 C12_5 142(30) . .
C14_4 C15_4 C14_5 C13_5 -5(8) . .
C16_4 C15_4 C14_5 C13_5 8(3) . .
C16_5 C15_4 C14_5 C13_5 16(3) . .
C14_4 C15_4 C14_5 C15_5 -104(13) . .
C16_4 C15_4 C14_5 C15_5 -91(11) . .
C16_5 C15_4 C14_5 C15_5 -83(11) . .
C14_4 C15_4 C14_5 C13_4 -9(7) . .
C16_4 C15_4 C14_5 C13_4 4(3) . .
C16_5 C15_4 C14_5 C13_4 12(4) . .
C14_4 C13_5 C14_5 C15_4 172(12) . .
C12_5 C13_5 C14_5 C15_4 -7.9(17) . .
C12_4 C13_5 C14_5 C15_4 -10(3) . .
C14_4 C13_5 C14_5 C15_5 -180(100) . .
C12_5 C13_5 C14_5 C15_5 0.0 . .
C12_4 C13_5 C14_5 C15_5 -2.2(18) . .
C14_4 C13_5 C14_5 C13_4 -125(23) . .
C12_5 C13_5 C14_5 C13_4 54(15) . .
C12_4 C13_5 C14_5 C13_4 52(14) . .
C12_5 C13_4 C14_5 C15_4 -1(3) . .
C14_4 C13_4 C14_5 C15_4 168(10) . .
C12_4 C13_4 C14_5 C15_4 -3(3) . .
C12_5 C13_4 C14_5 C13_5 -120(17) . .
C14_4 C13_4 C14_5 C13_5 49(20) . .
C12_4 C13_4 C14_5 C13_5 -123(15) . .
C12_5 C13_4 C14_5 C15_5 7(3) . .
C14_4 C13_4 C14_5 C15_5 176(9) . .
C12_4 C13_4 C14_5 C15_5 4.5(18) . .
C15_4 C16_4 C15_5 C16_5 -142(7) . .
C11_4 C16_4 C15_5 C16_5 -105(10) . .
C11_5 C16_4 C15_5 C16_5 -102(11) . .
C19_4 C16_4 C15_5 C16_5 70(9) . .
C19_5 C16_4 C15_5 C16_5 46(8) . .
C15_4 C16_4 C15_5 C14_5 -21(5) . .
C11_4 C16_4 C15_5 C14_5 16(3) . .
C11_5 C16_4 C15_5 C14_5 19(3) . .
C19_4 C16_4 C15_5 C14_5 -169.7(7) . .
C19_5 C16_4 C15_5 C14_5 166.8(9) . .
C15_4 C16_4 C15_5 C14_4 -22(4) . .
C11_4 C16_4 C15_5 C14_4 15(3) . .
C11_5 C16_4 C15_5 C14_4 18(3) . .
C19_4 C16_4 C15_5 C14_4 -171.0(10) . .
C19_5 C16_4 C15_5 C14_4 165.6(11) . .
C15_4 C14_5 C15_5 C16_4 77(11) . .
C13_5 C14_5 C15_5 C16_4 -8.5(17) . .
C13_4 C14_5 C15_5 C16_4 -12(2) . .
C15_4 C14_5 C15_5 C16_5 85(11) . .
C13_5 C14_5 C15_5 C16_5 0.0 . .
C13_4 C14_5 C15_5 C16_5 -3.4(14) . .
C15_4 C14_5 C15_5 C14_4 85(13) . .
C13_5 C14_5 C15_5 C14_4 0(8) . .
C13_4 C14_5 C15_5 C14_4 -3(7) . .
C13_5 C14_4 C15_5 C16_4 -8(3) . .
C13_4 C14_4 C15_5 C16_4 -12(2) . .
C15_4 C14_4 C15_5 C16_4 98(10) . .
C13_5 C14_4 C15_5 C16_5 0(3) . .
C13_4 C14_4 C15_5 C16_5 -4.2(17) . .
C15_4 C14_4 C15_5 C16_5 106(10) . .
C13_5 C14_4 C15_5 C14_5 -180(10) . .
C13_4 C14_4 C15_5 C14_5 176(8) . .
C15_4 C14_4 C15_5 C14_5 -74(13) . .
C12_4 C11_4 C16_5 C15_5 11(3) . .
C16_4 C11_4 C16_5 C15_5 -38(6) . .
N2_1 C11_4 C16_5 C15_5 -175.7(6) . .
C12_5 C11_4 C16_5 C15_5 7(4) . .
C12_4 C11_4 C16_5 C11_5 -60(16) . .
C16_4 C11_4 C16_5 C11_5 -108(18) . .
N2_1 C11_4 C16_5 C11_5 114(17) . .
C12_5 C11_4 C16_5 C11_5 -64(15) . .
C12_4 C11_4 C16_5 C19_5 -165.2(11) . .
C16_4 C11_4 C16_5 C19_5 146(8) . .
N2_1 C11_4 C16_5 C19_5 8(3) . .
C12_5 C11_4 C16_5 C19_5 -169.0(18) . .
C12_4 C11_4 C16_5 C19_4 165.2(11) . .
C16_4 C11_4 C16_5 C19_4 117(9) . .
N2_1 C11_4 C16_5 C19_4 -21(3) . .
C12_5 C11_4 C16_5 C19_4 161.3(16) . .
C12_4 C11_4 C16_5 C15_4 15(3) . .
C16_4 C11_4 C16_5 C15_4 -34(5) . .
N2_1 C11_4 C16_5 C15_4 -171.7(10) . .
C12_5 C11_4 C16_5 C15_4 11(4) . .
C16_4 C15_5 C16_5 C11_4 60(8) . .
C14_5 C15_5 C16_5 C11_4 -4(2) . .
C14_4 C15_5 C16_5 C11_4 -4(2) . .
C16_4 C15_5 C16_5 C11_5 63(9) . .
C14_5 C15_5 C16_5 C11_5 0.0 . .
C14_4 C15_5 C16_5 C11_5 0.0(11) . .
C16_4 C15_5 C16_5 C19_5 -124(10) . .
C14_5 C15_5 C16_5 C19_5 172.5(17) . .
C14_4 C15_5 C16_5 C19_5 172.5(18) . .
C16_4 C15_5 C16_5 C19_4 -101(10) . .
C14_5 C15_5 C16_5 C19_4 -164.3(14) . .
C14_4 C15_5 C16_5 C19_4 -164.3(16) . .
C16_4 C15_5 C16_5 C15_4 41(8) . .
C14_5 C15_5 C16_5 C15_4 -22(5) . .
C14_4 C15_5 C16_5 C15_4 -23(4) . .
C12_4 C11_5 C16_5 C11_4 114(18) . .
C12_5 C11_5 C16_5 C11_4 111(17) . .
C16_4 C11_5 C16_5 C11_4 72(18) . .
N2_1 C11_5 C16_5 C11_4 -62(16) . .
C12_4 C11_5 C16_5 C15_5 3(2) . .
C12_5 C11_5 C16_5 C15_5 0.0 . .
C16_4 C11_5 C16_5 C15_5 -39(6) . .
N2_1 C11_5 C16_5 C15_5 -173.3(17) . .
C12_4 C11_5 C16_5 C19_5 -169(3) . .
C12_5 C11_5 C16_5 C19_5 -172.1(18) . .
C16_4 C11_5 C16_5 C19_5 148(8) . .
N2_1 C11_5 C16_5 C19_5 14.6(16) . .
C12_4 C11_5 C16_5 C19_4 161(3) . .
C12_5 C11_5 C16_5 C19_4 158.4(18) . .
C16_4 C11_5 C16_5 C19_4 119(8) . .
N2_1 C11_5 C16_5 C19_4 -14.8(17) . .
C12_4 C11_5 C16_5 C15_4 8(3) . .
C12_5 C11_5 C16_5 C15_4 4.8(11) . .
C16_4 C11_5 C16_5 C15_4 -35(6) . .
N2_1 C11_5 C16_5 C15_4 -168.5(19) . .
C19_5 C19_4 C16_5 C11_4 76(3) . .
C20_5 C19_4 C16_5 C11_4 160(2) . .
C20_4 C19_4 C16_5 C11_4 118(3) . .
C16_4 C19_4 C16_5 C11_4 -111(9) . .
C19_5 C19_4 C16_5 C15_5 -126(2) . .
C20_5 C19_4 C16_5 C15_5 -43(2) . .
C20_4 C19_4 C16_5 C15_5 -84.1(12) . .
C16_4 C19_4 C16_5 C15_5 47(7) . .
C19_5 C19_4 C16_5 C11_5 73(3) . .
C20_5 C19_4 C16_5 C11_5 156.6(18) . .
C20_4 C19_4 C16_5 C11_5 114.9(15) . .
C16_4 C19_4 C16_5 C11_5 -114(8) . .
C20_5 C19_4 C16_5 C19_5 84(3) . .
C20_4 C19_4 C16_5 C19_5 42.1(19) . .
C16_4 C19_4 C16_5 C19_5 173(8) . .
C19_5 C19_4 C16_5 C15_4 -134(3) . .
C20_5 C19_4 C16_5 C15_4 -50(2) . .
C20_4 C19_4 C16_5 C15_4 -92.1(16) . .
C16_4 C19_4 C16_5 C15_4 39(7) . .
C14_5 C15_4 C16_5 C11_4 -18(4) . .
C14_4 C15_4 C16_5 C11_4 -14(3) . .
C16_4 C15_4 C16_5 C11_4 68(10) . .
C14_5 C15_4 C16_5 C15_5 145(8) . .
C14_4 C15_4 C16_5 C15_5 149(6) . .
C16_4 C15_4 C16_5 C15_5 -129(10) . .
C14_5 C15_4 C16_5 C11_5 -15(3) . .
C14_4 C15_4 C16_5 C11_5 -10.4(18) . .
C16_4 C15_4 C16_5 C11_5 71(10) . .
C14_5 C15_4 C16_5 C19_5 162(2) . .
C14_4 C15_4 C16_5 C19_5 166.3(14) . .
C16_4 C15_4 C16_5 C19_5 -112(11) . .
C14_5 C15_4 C16_5 C19_4 -174(2) . .
C14_4 C15_4 C16_5 C19_4 -170.3(7) . .
C16_4 C15_4 C16_5 C19_4 -89(11) . .
C17_4 C18_4 C17_5 C18_5 168(6) . .
C18_5 C18_4 C17_5 C12_4 147(2) . .
C17_4 C18_4 C17_5 C12_4 -45(5) . .
C18_5 C18_4 C17_5 C12_5 148(2) . .
C17_4 C18_4 C17_5 C12_5 -44(5) . .
C11_5 C12_4 C17_5 C18_5 -155(2) . .
C17_4 C12_4 C17_5 C18_5 78(6) . .
C11_4 C12_4 C17_5 C18_5 -157.9(12) . .
C13_4 C12_4 C17_5 C18_5 12.0(19) . .
C13_5 C12_4 C17_5 C18_5 13(3) . .
C11_5 C12_4 C17_5 C18_4 -170(2) . .
C17_4 C12_4 C17_5 C18_4 63(6) . .
C11_4 C12_4 C17_5 C18_4 -173.4(10) . .
C13_4 C12_4 C17_5 C18_4 -3.4(17) . .
C13_5 C12_4 C17_5 C18_4 -3(3) . .
C11_5 C12_4 C17_5 C12_5 178(19) . .
C17_4 C12_4 C17_5 C12_5 51(18) . .
C11_4 C12_4 C17_5 C12_5 175(17) . .
C13_4 C12_4 C17_5 C12_5 -15(16) . .
C13_5 C12_4 C17_5 C12_5 -14(15) . .
C13_4 C12_5 C17_5 C18_5 8(3) . .
C11_5 C12_5 C17_5 C18_5 -155.7(12) . .
C13_5 C12_5 C17_5 C18_5 9(2) . .
C11_4 C12_5 C17_5 C18_5 -158.5(18) . .
C17_4 C12_5 C17_5 C18_5 80(7) . .
C13_4 C12_5 C17_5 C18_4 -6(3) . .
C11_5 C12_5 C17_5 C18_4 -170.0(11) . .
C13_5 C12_5 C17_5 C18_4 -6(2) . .
C11_4 C12_5 C17_5 C18_4 -172.8(19) . .
C17_4 C12_5 C17_5 C18_4 66(6) . .
C13_4 C12_5 C17_5 C12_4 162(19) . .
C11_5 C12_5 C17_5 C12_4 -2(16) . .
C13_5 C12_5 C17_5 C12_4 163(18) . .
C11_4 C12_5 C17_5 C12_4 -4(15) . .
C17_4 C12_5 C17_5 C12_4 -125(18) . .
C17_4 C18_4 C18_5 C17_5 -3.2(15) . .
C17_5 C18_4 C18_5 C17_4 3.2(15) . .
C12_4 C17_5 C18_5 C18_4 -39(3) . .
C12_5 C17_5 C18_5 C18_4 -36(3) . .
C18_4 C17_5 C18_5 C17_4 -12(6) . .
C12_4 C17_5 C18_5 C17_4 -50(5) . .
C12_5 C17_5 C18_5 C17_4 -48(5) . .
C12_4 C17_4 C18_5 C18_4 -63(3) . .
C12_5 C17_4 C18_5 C18_4 -56(3) . .
C12_4 C17_4 C18_5 C17_5 104(6) . .
C18_4 C17_4 C18_5 C17_5 167(6) . .
C12_5 C17_4 C18_5 C17_5 111(7) . .
C20_5 C19_4 C19_5 C20_4 5(2) . .
C16_5 C19_4 C19_5 C20_4 126.5(17) . .
C16_4 C19_4 C19_5 C20_4 125.4(15) . .
C20_5 C19_4 C19_5 C16_5 -121.5(13) . .
C20_4 C19_4 C19_5 C16_5 -126.5(17) . .
C16_4 C19_4 C19_5 C16_5 -1.1(12) . .
C16_5 C19_4 C19_5 C20_5 121.5(13) . .
C20_4 C19_4 C19_5 C20_5 -5(2) . .
C16_4 C19_4 C19_5 C20_5 120.4(11) . .
C20_5 C19_4 C19_5 C16_4 -120.4(11) . .
C16_5 C19_4 C19_5 C16_4 1.1(12) . .
C20_4 C19_4 C19_5 C16_4 -125.4(15) . .
C20_5 C20_4 C19_5 C19_4 -6(2) . .
C20_5 C20_4 C19_5 C16_5 85(2) . .
C19_4 C20_4 C19_5 C16_5 91(3) . .
C19_4 C20_4 C19_5 C20_5 6(2) . .
C20_5 C20_4 C19_5 C16_4 77(2) . .
C19_4 C20_4 C19_5 C16_4 83(3) . .
C11_4 C16_5 C19_5 C19_4 -122(3) . .
C15_5 C16_5 C19_5 C19_4 62(3) . .
C11_5 C16_5 C19_5 C19_4 -126(2) . .
C15_4 C16_5 C19_5 C19_4 58(3) . .
C11_4 C16_5 C19_5 C20_4 137(2) . .
C15_5 C16_5 C19_5 C20_4 -39(3) . .
C11_5 C16_5 C19_5 C20_4 133(2) . .
C19_4 C16_5 C19_5 C20_4 -101(3) . .
C15_4 C16_5 C19_5 C20_4 -43(3) . .
C11_4 C16_5 C19_5 C20_5 -174(2) . .
C15_5 C16_5 C19_5 C20_5 10(2) . .
C11_5 C16_5 C19_5 C20_5 -178.0(15) . .
C19_4 C16_5 C19_5 C20_5 -52(2) . .
C15_4 C16_5 C19_5 C20_5 6(3) . .
C11_4 C16_5 C19_5 C16_4 -131(12) . .
C15_5 C16_5 C19_5 C16_4 53(10) . .
C11_5 C16_5 C19_5 C16_4 -135(11) . .
C19_4 C16_5 C19_5 C16_4 -9(10) . .
C15_4 C16_5 C19_5 C16_4 49(9) . .
C15_5 C16_4 C19_5 C19_4 72(3) . .
C15_4 C16_4 C19_5 C19_4 70(3) . .
C11_4 C16_4 C19_5 C19_4 -130(2) . .
C11_5 C16_4 C19_5 C19_4 -133(3) . .
C15_5 C16_4 C19_5 C20_4 -24(3) . .
C15_4 C16_4 C19_5 C20_4 -26(3) . .
C11_4 C16_4 C19_5 C20_4 134(2) . .
C11_5 C16_4 C19_5 C20_4 131(2) . .
C19_4 C16_4 C19_5 C20_4 -96(3) . .
C15_5 C16_4 C19_5 C16_5 -117(11) . .
C15_4 C16_4 C19_5 C16_5 -120(11) . .
C11_4 C16_4 C19_5 C16_5 41(10) . .
C11_5 C16_4 C19_5 C16_5 38(9) . .
C19_4 C16_4 C19_5 C16_5 171(10) . .
C15_5 C16_4 C19_5 C20_5 22(3) . .
C15_4 C16_4 C19_5 C20_5 19(2) . .
C11_4 C16_4 C19_5 C20_5 179.5(13) . .
C11_5 C16_4 C19_5 C20_5 176.2(19) . .
C19_4 C16_4 C19_5 C20_5 -51(2) . .
C19_5 C20_4 C20_5 C19_4 3.2(13) . .
C19_4 C20_4 C20_5 C19_5 -3.2(13) . .
C19_5 C19_4 C20_5 C20_4 -6(2) . .
C16_5 C19_4 C20_5 C20_4 -76.6(17) . .
C16_4 C19_4 C20_5 C20_4 -86.9(16) . .
C16_5 C19_4 C20_5 C19_5 -70(2) . .
C20_4 C19_4 C20_5 C19_5 6(2) . .
C16_4 C19_4 C20_5 C19_5 -81(3) . .
C19_4 C19_5 C20_5 C20_4 173(3) . .
C16_5 C19_5 C20_5 C20_4 -120.4(19) . .
C16_4 C19_5 C20_5 C20_4 -125.3(16) . .
C20_4 C19_5 C20_5 C19_4 -173(3) . .
C16_5 C19_5 C20_5 C19_4 67(2) . .
C16_4 C19_5 C20_5 C19_4 62(2) . .
C26_1 C21_1 C22_1 C23_1 -3.5(7) . .
N1_1 C21_1 C22_1 C23_1 -178.8(4) . .
C26_1 C21_1 C22_1 C27_1 176.4(4) . .
N1_1 C21_1 C22_1 C27_1 1.1(7) . .
C21_1 C22_1 C23_1 C24_1 0.4(7) . .
C27_1 C22_1 C23_1 C24_1 -179.4(5) . .
C22_1 C23_1 C24_1 C25_1 1.6(7) . .
C23_1 C24_1 C25_1 C26_1 -0.5(7) . .
C24_1 C25_1 C26_1 C21_1 -2.5(7) . .
C24_1 C25_1 C26_1 C29_1 175.9(4) . .
C22_1 C21_1 C26_1 C25_1 4.5(6) . .
N1_1 C21_1 C26_1 C25_1 179.8(4) . .
C22_1 C21_1 C26_1 C29_1 -173.9(4) . .
N1_1 C21_1 C26_1 C29_1 1.4(6) . .
C23_1 C22_1 C27_1 C28A_1 -56.7(8) . .
C21_1 C22_1 C27_1 C28A_1 123.5(7) . .
C23_1 C22_1 C27_1 C28B_1 78.6(8) . .
C21_1 C22_1 C27_1 C28B_1 -101.2(8) . .
C25_1 C26_1 C29_1 C30_1 -65.5(6) . .
C21_1 C26_1 C29_1 C30_1 112.8(5) . .
C6_1 N3_1 C31_1 C36_1 -128.7(4) . .
C7_1 N3_1 C31_1 C36_1 75.9(5) . .
C6_1 N3_1 C31_1 C32_1 56.9(5) . .
C7_1 N3_1 C31_1 C32_1 -98.5(5) . .
C36_1 C31_1 C32_1 C33_1 5.2(6) . .
N3_1 C31_1 C32_1 C33_1 179.2(4) . .
C36_1 C31_1 C32_1 C37_1 -169.5(4) . .
N3_1 C31_1 C32_1 C37_1 4.5(6) . .
C31_1 C32_1 C33_1 C34_1 0.0(7) . .
C37_1 C32_1 C33_1 C34_1 175.1(4) . .
C32_1 C33_1 C34_1 C35_1 -3.2(8) . .
C33_1 C34_1 C35_1 C36_1 1.4(7) . .
C32_1 C31_1 C36_1 C35_1 -7.0(6) . .
N3_1 C31_1 C36_1 C35_1 179.0(3) . .
C32_1 C31_1 C36_1 C39_1 170.0(4) . .
N3_1 C31_1 C36_1 C39_1 -4.1(6) . .
C34_1 C35_1 C36_1 C31_1 3.5(6) . .
C34_1 C35_1 C36_1 C39_1 -173.7(4) . .
C31_1 C32_1 C37_1 C38_1 -133.2(5) . .
C33_1 C32_1 C37_1 C38_1 52.1(6) . .
C31_1 C36_1 C39_1 C40_1 -106.9(4) . .
C35_1 C36_1 C39_1 C40_1 70.1(5) . .
C6_1 N4_1 C41_1 C42_1 79.7(6) . .
C8_1 N4_1 C41_1 C42_1 -102.0(4) . .
C6_1 N4_1 C41_1 C46_1 -102.4(5) . .
C8_1 N4_1 C41_1 C46_1 75.9(5) . .
C46_1 C41_1 C42_1 C43_1 1.5(6) . .
N4_1 C41_1 C42_1 C43_1 179.3(4) . .
C46_1 C41_1 C42_1 C47_1 179.0(4) . .
N4_1 C41_1 C42_1 C47_1 -3.2(6) . .
C41_1 C42_1 C43_1 C44_1 -1.6(6) . .
C47_1 C42_1 C43_1 C44_1 -179.1(4) . .
C42_1 C43_1 C44_1 C45_1 0.9(7) . .
C43_1 C44_1 C45_1 C46_1 0.0(7) . .
C44_1 C45_1 C46_1 C41_1 -0.1(6) . .
C44_1 C45_1 C46_1 C49_1 178.4(4) . .
C42_1 C41_1 C46_1 C45_1 -0.7(6) . .
N4_1 C41_1 C46_1 C45_1 -178.6(4) . .
C42_1 C41_1 C46_1 C49_1 -179.1(4) . .
N4_1 C41_1 C46_1 C49_1 3.1(6) . .
C41_1 C42_1 C47_1 C48_1 142.4(4) . .
C43_1 C42_1 C47_1 C48_1 -40.2(6) . .
C45_1 C46_1 C49_1 C50_1 -59.0(6) . .
C41_1 C46_1 C49_1 C50_1 119.3(5) . .
N2_1 C3_1 B1_1 N1_1 -27.2(5) . .
C9_1 C3_1 B1_1 N1_1 95.2(4) . .
C2_1 C3_1 B1_1 N1_1 -149.7(4) . .
N2_1 C3_1 B1_1 C1_1 150.8(3) . .
C9_1 C3_1 B1_1 C1_1 -86.7(4) . .
C2_1 C3_1 B1_1 C1_1 28.4(4) . .
C22_1 C21_1 N1_1 B1_1 -74.8(6) . .
C26_1 C21_1 N1_1 B1_1 109.9(5) . .
C22_1 C21_1 N1_1 C5_1 93.1(5) . .
C26_1 C21_1 N1_1 C5_1 -82.2(5) . .
C1_1 B1_1 N1_1 C21_1 0.1(8) . .
C3_1 B1_1 N1_1 C21_1 177.4(4) . .
C1_1 B1_1 N1_1 C5_1 -166.5(5) . .
C3_1 B1_1 N1_1 C5_1 10.8(6) . .
C4_1 C5_1 N1_1 C21_1 170.9(4) . .
C4_1 C5_1 N1_1 B1_1 -20.5(6) . .
C2_1 B2_1 C1_1 C1_2 -177.1(4) . .
C6_1 B2_1 C1_1 C1_2 3.4(7) . .
C2_1 B2_1 C1_1 B1_1 1.2(5) . .
C6_1 B2_1 C1_1 B1_1 -178.3(4) . .
N1_1 B1_1 C1_1 C1_2 -22.4(8) . .
C3_1 B1_1 C1_1 C1_2 160.1(4) . .
N1_1 B1_1 C1_1 B2_1 159.5(5) . .
C3_1 B1_1 C1_1 B2_1 -18.0(4) . .
B2_1 C1_1 C1_2 C5_2 24.8(6) . .
B1_1 C1_1 C1_2 C5_2 -152.9(4) . .
B2_1 C1_1 C1_2 C2_2 -155.3(4) . .
B1_1 C1_1 C1_2 C2_2 27.0(7) . .
B2_1 C1_1 C1_2 Fe1_2 111.7(4) . .
B1_1 C1_1 C1_2 Fe1_2 -66.1(6) . .
C5_2 C1_2 C2_2 C3_2 -2.0(4) . .
C1_1 C1_2 C2_2 C3_2 178.1(4) . .
Fe1_2 C1_2 C2_2 C3_2 -58.4(3) . .
C5_2 C1_2 C2_2 Fe1_2 56.3(3) . .
C1_1 C1_2 C2_2 Fe1_2 -123.6(4) . .
C1_2 C2_2 C3_2 C4_2 1.0(4) . .
Fe1_2 C2_2 C3_2 C4_2 -59.7(3) . .
C1_2 C2_2 C3_2 Fe1_2 60.7(3) . .
C2_2 C3_2 C4_2 C5_2 0.4(4) . .
Fe1_2 C3_2 C4_2 C5_2 -60.0(3) . .
C2_2 C3_2 C4_2 Fe1_2 60.4(3) . .
C3_2 C4_2 C5_2 C1_2 -1.7(4) . .
Fe1_2 C4_2 C5_2 C1_2 -61.3(3) . .
C3_2 C4_2 C5_2 Fe1_2 59.6(3) . .
C2_2 C1_2 C5_2 C4_2 2.3(4) . .
C1_1 C1_2 C5_2 C4_2 -177.8(3) . .
Fe1_2 C1_2 C5_2 C4_2 59.1(3) . .
C2_2 C1_2 C5_2 Fe1_2 -56.8(3) . .
C1_1 C1_2 C5_2 Fe1_2 123.1(4) . .
C10_2 C6_2 C7_2 C8_2 -0.1(5) . .
Fe1_2 C6_2 C7_2 C8_2 59.2(3) . .
C10_2 C6_2 C7_2 Fe1_2 -59.3(3) . .
C6_2 C7_2 C8_2 C9_2 -0.1(5) . .
Fe1_2 C7_2 C8_2 C9_2 58.8(3) . .
C6_2 C7_2 C8_2 Fe1_2 -58.9(3) . .
C7_2 C8_2 C9_2 C10_2 0.2(5) . .
Fe1_2 C8_2 C9_2 C10_2 59.1(3) . .
C7_2 C8_2 C9_2 Fe1_2 -58.9(3) . .
C7_2 C6_2 C10_2 C9_2 0.2(5) . .
Fe1_2 C6_2 C10_2 C9_2 -59.5(3) . .
C7_2 C6_2 C10_2 Fe1_2 59.7(3) . .
C8_2 C9_2 C10_2 C6_2 -0.3(5) . .
Fe1_2 C9_2 C10_2 C6_2 59.6(3) . .
C8_2 C9_2 C10_2 Fe1_2 -59.8(3) . .
C5_3 C1_3 C2_3 C3_3 -0.5(5) . .
C10_1 C1_3 C2_3 C3_3 177.3(4) . .
Fe1_3 C1_3 C2_3 C3_3 -59.4(3) . .
C5_3 C1_3 C2_3 Fe1_3 58.8(3) . .
C10_1 C1_3 C2_3 Fe1_3 -123.3(4) . .
C1_3 C2_3 C3_3 C4_3 0.2(5) . .
Fe1_3 C2_3 C3_3 C4_3 -59.0(3) . .
C1_3 C2_3 C3_3 Fe1_3 59.3(3) . .
C2_3 C3_3 C4_3 C5_3 0.2(5) . .
Fe1_3 C3_3 C4_3 C5_3 -59.0(3) . .
C2_3 C3_3 C4_3 Fe1_3 59.1(3) . .
C3_3 C4_3 C5_3 C1_3 -0.5(5) . .
Fe1_3 C4_3 C5_3 C1_3 -59.7(3) . .
C3_3 C4_3 C5_3 Fe1_3 59.2(3) . .
C2_3 C1_3 C5_3 C4_3 0.6(5) . .
C10_1 C1_3 C5_3 C4_3 -177.3(4) . .
Fe1_3 C1_3 C5_3 C4_3 59.6(3) . .
C2_3 C1_3 C5_3 Fe1_3 -59.0(3) . .
C10_1 C1_3 C5_3 Fe1_3 123.1(4) . .
C10_3 C6_3 C7_3 C8_3 0.2(5) . .
Fe1_3 C6_3 C7_3 C8_3 59.1(3) . .
C10_3 C6_3 C7_3 Fe1_3 -58.9(3) . .
C6_3 C7_3 C8_3 C9_3 -0.4(5) . .
Fe1_3 C7_3 C8_3 C9_3 58.6(3) . .
C6_3 C7_3 C8_3 Fe1_3 -59.0(3) . .
C7_3 C8_3 C9_3 C10_3 0.4(5) . .
Fe1_3 C8_3 C9_3 C10_3 59.4(3) . .
C7_3 C8_3 C9_3 Fe1_3 -59.0(3) . .
C7_3 C6_3 C10_3 C9_3 0.1(5) . .
Fe1_3 C6_3 C10_3 C9_3 -59.0(3) . .
C7_3 C6_3 C10_3 Fe1_3 59.1(3) . .
C8_3 C9_3 C10_3 C6_3 -0.3(5) . .
Fe1_3 C9_3 C10_3 C6_3 59.5(3) . .
C8_3 C9_3 C10_3 Fe1_3 -59.8(3) . .
C3_9 C1_9 C2_9 C3_9 -0.2(10) 2_576 .
C1_9 C2_9 C3_9 C1_9 0.2(10) . 2_576
